data_4116945
loop_
_publ_author_name
'Evgeny Todorov'
'Slavi C. Sevov'

_publ_section_title
;
 Synthesis, Characterization, Electronic Structure, and Bonding of
 Heteroatomic Deltahedral Clusters: Na49Cd58.5Sn37.5, A Network Structure
 Containing the First Empty Icosahedron without a Group 13 Element and the
 Largest closo-Deltahedron
;
_journal_name_full 'Journal of the American Chemical Society'
_journal_page_first 2869
_journal_page_last 2876
_journal_paper_doi 10.1021/ja964077s
_journal_volume 119
_journal_year 1997
_chemical_formula_sum 'Cd58.34 Na49 Sn37.69'
_chemical_formula_weight 12157.75
_chemical_name_systematic
; 
 ? 
;
_space_group_IT_number 166
_symmetry_cell_setting rhombohedral
_symmetry_space_group_name_Hall '-R 3 2"'
_symmetry_space_group_name_H-M 'R -3 m :H'
_atom_sites_solution_hydrogens geom
_atom_sites_solution_primary direct
_atom_sites_solution_secondary difmap
_audit_creation_method SHELXL
_cell_angle_alpha 90.00
_cell_angle_beta 90.00
_cell_angle_gamma 120.00
_cell_formula_units_Z 3
_cell_length_a 16.034(1)
_cell_length_b 16.034
_cell_length_c 50.64(1)
_cell_measurement_reflns_used 'Guinie powder pattern'
_cell_measurement_temperature 293(2)
_cell_volume 11275(2)
_computing_cell_refinement CAD4_(Enraf-Nonius,_1977)CAD4
_computing_data_collection CAD4_(Enraf-Nonius,_1977)
_computing_data_reduction SDP_Package_(Enraf-Nonius,_1985)
_computing_molecular_graphics 'SHELXTL (Siemens, 1994)'
_computing_publication_material 'SHELXTL (Siemens, 1994)'
_computing_structure_refinement 'SHELXL-93 (Sheldrick, 1993)'
_computing_structure_solution 'SHELXS-86 (Sheldrick, 1990)'
_diffrn_ambient_temperature 293(2)
_diffrn_measurement_device Enraf_Nonius_CAD4
_diffrn_measurement_method omega-2theta
_diffrn_radiation_monochromator graphite
_diffrn_radiation_source 'fine-focus sealed tube'
_diffrn_radiation_type MoK\a
_diffrn_radiation_wavelength 0.71073
_diffrn_reflns_av_R_equivalents 0.0440
_diffrn_reflns_av_sigmaI/netI 0.0371
_diffrn_reflns_limit_h_max 16
_diffrn_reflns_limit_h_min -19
_diffrn_reflns_limit_k_max 19
_diffrn_reflns_limit_k_min 0
_diffrn_reflns_limit_l_max 60
_diffrn_reflns_limit_l_min 0
_diffrn_reflns_number 6947
_diffrn_reflns_theta_max 25.01
_diffrn_reflns_theta_min 2.18
_diffrn_standards_decay_% 0.00
_diffrn_standards_interval_count 200
_diffrn_standards_interval_time 120
_diffrn_standards_number 3
_exptl_absorpt_coefficient_mu 14.320
_exptl_crystal_colour gray-metallic
_exptl_crystal_density_diffrn 5.372
_exptl_crystal_description paralelepiped
_exptl_crystal_F_000 15672
_exptl_crystal_size_max 0.28
_exptl_crystal_size_mid 0.20
_exptl_crystal_size_min 0.15
_refine_diff_density_max 1.283
_refine_diff_density_min -1.263
_refine_diff_density_rms 0.235
_refine_ls_extinction_coef 0.000014(1)
_refine_ls_extinction_expression Fc^*^=kFc[1+0.001xFc^2^\l^3^/sin(2\q)]^-1/4^
_refine_ls_extinction_method SHELXL
_refine_ls_goodness_of_fit_all 1.224
_refine_ls_goodness_of_fit_obs 1.252
_refine_ls_matrix_type full
_refine_ls_number_parameters 143
_refine_ls_number_reflns 2474
_refine_ls_number_restraints 0
_refine_ls_restrained_S_all 1.224
_refine_ls_restrained_S_obs 1.252
_refine_ls_R_factor_all 0.0423
_refine_ls_R_factor_obs 0.0329
_refine_ls_shift/esd_max 0.000
_refine_ls_shift/esd_mean 0.000
_refine_ls_structure_factor_coef Fsqd
_refine_ls_weighting_details 'w=1/[\s^2^(Fo^2^)+(0.0170P)^2^+294.9813P] where P=(Fo^2^+2Fc^2^)/3'
_refine_ls_weighting_scheme calc
_refine_ls_wR_factor_all 0.0721
_refine_ls_wR_factor_obs 0.0682
_reflns_number_observed 2136
_reflns_number_total 2474
_reflns_observed_criterion >2sigma(I)
_cod_data_source_file ja964077s.cif
_cod_data_source_block shelxl
_cod_depositor_comments
;
The following automatic conversions were performed:

'_refine_ls_weighting_scheme' value 'calc
w=1/[\s^2^(Fo^2^)+(0.0170P)^2^+294.9813P] where P=(Fo^2^+2Fc^2^)/3'
was changed to 'calc'. New tag '_refine_ls_weighting_details' was
created. The value of the new tag was set to
'w=1/[\s^2^(Fo^2^)+(0.0170P)^2^+294.9813P] where P=(Fo^2^+2Fc^2^)/3'.

Automatic conversion script
Id: cif_fix_values 3143 2015-03-26 13:38:13Z robertas 
;
_cod_original_sg_symbol_H-M 'R -3 m'
_cod_database_code 4116945

loop_
_symmetry_equiv_pos_as_xyz
'x, y, z'
'-y, x-y, z'
'-x+y, -x, z'
'-y, -x, z'
'x, x-y, z'
'-x+y, y, z'
'x+2/3, y+1/3, z+1/3'
'-y+2/3, x-y+1/3, z+1/3'
'-x+y+2/3, -x+1/3, z+1/3'
'-y+2/3, -x+1/3, z+1/3'
'x+2/3, x-y+1/3, z+1/3'
'-x+y+2/3, y+1/3, z+1/3'
'x+1/3, y+2/3, z+2/3'
'-y+1/3, x-y+2/3, z+2/3'
'-x+y+1/3, -x+2/3, z+2/3'
'-y+1/3, -x+2/3, z+2/3'
'x+1/3, x-y+2/3, z+2/3'
'-x+y+1/3, y+2/3, z+2/3'
'-x, -y, -z'
'y, -x+y, -z'
'x-y, x, -z'
'y, x, -z'
'-x, -x+y, -z'
'x-y, -y, -z'
'-x+2/3, -y+1/3, -z+1/3'
'y+2/3, -x+y+1/3, -z+1/3'
'x-y+2/3, x+1/3, -z+1/3'
'y+2/3, x+1/3, -z+1/3'
'-x+2/3, -x+y+1/3, -z+1/3'
'x-y+2/3, -y+1/3, -z+1/3'
'-x+1/3, -y+2/3, -z+2/3'
'y+1/3, -x+y+2/3, -z+2/3'
'x-y+1/3, x+2/3, -z+2/3'
'y+1/3, x+2/3, -z+2/3'
'-x+1/3, -x+y+2/3, -z+2/3'
'x-y+1/3, -y+2/3, -z+2/3'

loop_
_atom_site_aniso_label
_atom_site_aniso_U_11
_atom_site_aniso_U_22
_atom_site_aniso_U_33
_atom_site_aniso_U_23
_atom_site_aniso_U_13
_atom_site_aniso_U_12
Cd1 0.0194(4) 0.0194(4) 0.0131(5) 0.0007(2) -0.0007(2) 0.0105(4)
Cd2 0.0225(4) 0.0225(4) 0.0197(5) 0.0001(2) -0.0001(2) 0.0121(4)
Sn3 0.0226(4) 0.0226(4) 0.0164(5) 0.0003(2) -0.0003(2) 0.0111(4)
Cd4 0.0202(4) 0.0202(4) 0.0187(5) -0.0010(2) 0.0010(2) 0.0107(4)
Sn5 0.0220(3) 0.0220(3) 0.0177(5) 0.0002(2) -0.0002(2) 0.0142(4)
Cd6 0.0268(4) 0.0268(4) 0.0207(6) -0.0002(2) 0.0002(2) 0.0165(4)
Cd7 0.0153(3) 0.0195(3) 0.0228(4) -0.0047(3) 0.0019(3) 0.0071(3)
Sn8 0.0227(4) 0.0227(4) 0.0192(5) 0.0005(2) -0.0005(2) 0.0143(4)
Cd9 0.0159(3) 0.0167(3) 0.0194(4) -0.0023(3) 0.0007(3) 0.0080(3)
Cd10 0.0237(4) 0.0237(4) 0.0185(5) 0.0003(2) -0.0003(2) 0.0169(4)
Sn11 0.0199(3) 0.0199(3) 0.0198(5) -0.0006(2) 0.0006(2) 0.0123(4)
Sn12 0.0491(12) 0.0491(12) 0.0237(14) 0.000 0.000 0.0246(6)
Cd13 0.0456(9) 0.0456(9) 0.0204(9) -0.0003(3) 0.0003(3) 0.0279(9)
Sn14 0.0149(3) 0.0173(3) 0.0205(4) -0.0001(3) 0.0000(3) 0.0070(3)
Na1 0.027(3) 0.027(3) 0.032(6) 0.000 0.000 0.013(2)
Na2 0.022(2) 0.022(2) 0.030(3) -0.0002(13) 0.0002(13) 0.007(2)
Na3 0.025(2) 0.025(2) 0.032(3) 0.0012(13) -0.0012(13) 0.009(2)
Na4 0.027(2) 0.027(2) 0.028(3) -0.0025(13) 0.0025(13) 0.012(3)
Na5 0.027(2) 0.027(2) 0.037(4) -0.0010(14) 0.0010(14) 0.009(3)
Na6 0.032(2) 0.031(2) 0.031(2) -0.003(2) -0.003(2) 0.014(2)
Na7 0.021(3) 0.021(3) 0.026(6) 0.000 0.000 0.0107(14)
Na8 0.021(3) 0.021(3) 0.027(6) 0.000 0.000 0.0105(14)
Na9 0.036(5) 0.036(5) 0.059(12) 0.000 0.000 0.018(3)
Na10 0.064(4) 0.039(4) 0.040(4) -0.015(3) -0.008(2) 0.019(2)

loop_
_atom_site_label
_atom_site_type_symbol
_atom_site_fract_x
_atom_site_fract_y
_atom_site_fract_z
_atom_site_U_iso_or_equiv
_atom_site_thermal_displace_type
_atom_site_occupancy
_atom_site_calc_flag
_atom_site_refinement_flags
Cd1 Cd 0.27177(3) -0.27177(3) 0.92693(2) 0.0170(2) Uani 1 d S
Cd2 Cd 0.60499(4) -0.60499(4) 0.98801(2) 0.0212(2) Uani 1 d S
Sn3 Sn 0.22680(3) -0.22680(3) 0.97930(2) 0.0206(2) Uani 1 d S
Cd4 Cd 0.27110(3) -0.27110(3) 0.73615(2) 0.0194(2) Uani 1 d S
Sn5 Sn 0.53990(3) -0.53990(3) 0.94300(2) 0.0192(2) Uani 1 d S
Cd6 Cd 0.56152(4) -0.56152(4) 0.04179(2) 0.0234(2) Uani 1 d S
Cd7 Cd 0.66736(5) 0.14790(5) 0.893536(15) 0.0199(2) Uani 1 d .
Sn8 Sn 0.21692(3) -0.21692(3) 0.88074(2) 0.0202(2) Uani 1 d S
Cd9 Cd 0.66680(4) 0.99304(5) 0.864225(14) 0.0174(2) Uani 1 d .
Cd10 Cd 0.56019(3) -0.56019(3) 0.29270(2) 0.0197(2) Uani 1 d S
Sn11 Sn 0.21819(3) -0.21819(3) 0.78410(2) 0.0189(2) Uani 1 d S
Sn12 Sn 0.0000 0.0000 0.47131(5) 0.0407(9) Uani 0.846(8) d SP
Cd13 Cd 0.11109(6) -0.11109(6) 0.98275(3) 0.0350(6) Uani 0.724(5) d SP
Sn14 Sn 0.49130(4) 0.33744(4) 0.167167(14) 0.0181(2) Uani 1 d .
Na1 Na 0.0000 0.0000 0.4045(2) 0.029(2) Uani 1 d S
Na2 Na 0.5406(2) -0.5406(2) 0.10721(12) 0.0263(13) Uani 1 d S
Na3 Na 0.1270(2) -0.1270(2) 0.10532(12) 0.0287(13) Uani 1 d S
Na4 Na 0.2170(2) -0.2170(2) 0.04783(12) 0.0280(13) Uani 1 d S
Na5 Na 0.5404(2) -0.5404(2) 0.83400(13) 0.0325(14) Uani 1 d S
Na6 Na 0.2898(3) 0.3328(3) 0.93122(9) 0.0324(10) Uani 1 d .
Na7 Na 0.0000 0.0000 0.2016(2) 0.023(2) Uani 1 d S
Na8 Na 0.0000 0.0000 0.1287(2) 0.023(2) Uani 1 d S
Na9 Na 0.0000 0.0000 0.0000 0.044(4) Uani 1 d S
Na10 Na 0.3757(5) 0.0000 0.0000 0.051(2) Uani 1 d S

loop_
_atom_type_symbol
_atom_type_description
_atom_type_scat_dispersion_real
_atom_type_scat_dispersion_imag
_atom_type_scat_source
Sn Sn -0.6537 1.4246 'International Tables Vol C Tables 4.2.6.8 and 6.1.1.4'
Cd Cd -0.8075 1.2024 'International Tables Vol C Tables 4.2.6.8 and 6.1.1.4'
Na Na 0.0362 0.0249 'International Tables Vol C Tables 4.2.6.8 and 6.1.1.4'

loop_
_geom_angle_atom_site_label_1
_geom_angle_atom_site_label_2
_geom_angle_atom_site_label_3
_geom_angle
_geom_angle_site_symmetry_1
_geom_angle_site_symmetry_3
Sn8 Cd1 Sn3 121.71(4) . .
Sn8 Cd1 Cd1 118.20(2) . 3_655
Sn3 Cd1 Cd1 111.65(2) . 3_655
Sn8 Cd1 Cd1 118.20(2) . 2_545
Sn3 Cd1 Cd1 111.65(2) . 2_545
Cd1 Cd1 Cd1 60.0 3_655 2_545
Sn8 Cd1 Cd6 119.26(3) . 20_666
Sn3 Cd1 Cd6 63.70(2) . 20_666
Cd1 Cd1 Cd6 60.37(2) 3_655 20_666
Cd1 Cd1 Cd6 110.49(2) 2_545 20_666
Sn8 Cd1 Cd6 119.26(3) . 21_446
Sn3 Cd1 Cd6 63.70(2) . 21_446
Cd1 Cd1 Cd6 110.49(2) 3_655 21_446
Cd1 Cd1 Cd6 60.37(2) 2_545 21_446
Cd6 Cd1 Cd6 115.24(5) 20_666 21_446
Sn8 Cd1 Na7 62.99(9) . 13_545
Sn3 Cd1 Na7 175.30(9) . 13_545
Cd1 Cd1 Na7 64.41(7) 3_655 13_545
Cd1 Cd1 Na7 64.41(7) 2_545 13_545
Cd6 Cd1 Na7 114.64(4) 20_666 13_545
Cd6 Cd1 Na7 114.64(4) 21_446 13_545
Sn8 Cd1 Na2 65.08(7) . 20_666
Sn3 Cd1 Na2 116.31(10) . 20_666
Cd1 Cd1 Na2 64.89(4) 3_655 20_666
Cd1 Cd1 Na2 116.38(6) 2_545 20_666
Cd6 Cd1 Na2 61.93(10) 20_666 20_666
Cd6 Cd1 Na2 175.25(6) 21_446 20_666
Na7 Cd1 Na2 64.94(9) 13_545 20_666
Sn8 Cd1 Na2 65.08(7) . 21_446
Sn3 Cd1 Na2 116.31(10) . 21_446
Cd1 Cd1 Na2 116.38(6) 3_655 21_446
Cd1 Cd1 Na2 64.89(4) 2_545 21_446
Cd6 Cd1 Na2 175.25(6) 20_666 21_446
Cd6 Cd1 Na2 61.93(9) 21_446 21_446
Na7 Cd1 Na2 64.94(10) 13_545 21_446
Na2 Cd1 Na2 120.6(2) 20_666 21_446
Sn8 Cd1 Na6 66.44(7) . 5
Sn3 Cd1 Na6 65.93(8) . 5
Cd1 Cd1 Na6 115.88(7) 3_655 5
Cd1 Cd1 Na6 174.63(7) 2_545 5
Cd6 Cd1 Na6 64.17(7) 20_666 5
Cd6 Cd1 Na6 120.57(8) 21_446 5
Na7 Cd1 Na6 117.75(10) 13_545 5
Na2 Cd1 Na6 62.31(10) 20_666 5
Na2 Cd1 Na6 120.43(8) 21_446 5
Sn8 Cd1 Na6 66.44(7) . 3
Sn3 Cd1 Na6 65.93(8) . 3
Cd1 Cd1 Na6 174.63(7) 3_655 3
Cd1 Cd1 Na6 115.88(7) 2_545 3
Cd6 Cd1 Na6 120.57(8) 20_666 3
Cd6 Cd1 Na6 64.17(7) 21_446 3
Na7 Cd1 Na6 117.75(10) 13_545 3
Na2 Cd1 Na6 120.43(8) 20_666 3
Na2 Cd1 Na6 62.31(10) 21_446 3
Na6 Cd1 Na6 67.98(14) 5 3
Sn5 Cd2 Cd2 122.55(2) . 3_755
Sn5 Cd2 Cd2 122.55(2) . 2_535
Cd2 Cd2 Cd2 60.0 3_755 2_535
Sn5 Cd2 Cd6 117.68(4) . 1_556
Cd2 Cd2 Cd6 110.55(2) 3_755 1_556
Cd2 Cd2 Cd6 110.55(2) 2_535 1_556
Sn5 Cd2 Sn3 118.13(3) . 20_657
Cd2 Cd2 Sn3 61.00(2) 3_755 20_657
Cd2 Cd2 Sn3 110.65(2) 2_535 20_657
Cd6 Cd2 Sn3 62.37(2) 1_556 20_657
Sn5 Cd2 Sn3 118.13(3) . 21_547
Cd2 Cd2 Sn3 110.65(2) 3_755 21_547
Cd2 Cd2 Sn3 61.00(2) 2_535 21_547
Cd6 Cd2 Sn3 62.37(2) 1_556 21_547
Sn3 Cd2 Sn3 113.75(5) 20_657 21_547
Sn5 Cd2 Na4 65.92(7) . 20_656
Cd2 Cd2 Na4 63.60(4) 3_755 20_656
Cd2 Cd2 Na4 113.21(7) 2_535 20_656
Cd6 Cd2 Na4 120.60(11) 1_556 20_656
Sn3 Cd2 Na4 65.78(10) 20_657 20_656
Sn3 Cd2 Na4 173.95(6) 21_547 20_656
Sn5 Cd2 Na4 65.92(7) . 21_546
Cd2 Cd2 Na4 113.21(7) 3_755 21_546
Cd2 Cd2 Na4 63.60(4) 2_535 21_546
Cd6 Cd2 Na4 120.60(11) 1_556 21_546
Sn3 Cd2 Na4 173.95(6) 20_657 21_546
Sn3 Cd2 Na4 65.77(10) 21_547 21_546
Na4 Cd2 Na4 114.0(2) 20_656 21_546
Sn5 Cd2 Na1 68.16(10) . 25_546
Cd2 Cd2 Na1 64.55(8) 3_755 25_546
Cd2 Cd2 Na1 64.55(8) 2_535 25_546
Cd6 Cd2 Na1 174.16(10) 1_556 25_546
Sn3 Cd2 Na1 115.59(4) 20_657 25_546
Sn3 Cd2 Na1 115.59(4) 21_547 25_546
Na4 Cd2 Na1 60.88(11) 20_656 25_546
Na4 Cd2 Na1 60.88(10) 21_546 25_546
Sn5 Cd2 Na10 68.11(4) . 3_656
Cd2 Cd2 Na10 115.26(11) 3_755 3_656
Cd2 Cd2 Na10 169.33(4) 2_535 3_656
Cd6 Cd2 Na10 61.01(4) 1_556 3_656
Sn3 Cd2 Na10 60.32(9) 20_657 3_656
Sn3 Cd2 Na10 115.86(9) 21_547 3_656
Na4 Cd2 Na10 69.48(12) 20_656 3_656
Na4 Cd2 Na10 125.60(10) 21_546 3_656
Na1 Cd2 Na10 123.42(9) 25_546 3_656
Sn5 Cd2 Na10 68.11(4) . 21_546
Cd2 Cd2 Na10 169.33(4) 3_755 21_546
Cd2 Cd2 Na10 115.26(11) 2_535 21_546
Cd6 Cd2 Na10 61.01(4) 1_556 21_546
Sn3 Cd2 Na10 115.86(9) 20_657 21_546
Sn3 Cd2 Na10 60.32(9) 21_547 21_546
Na4 Cd2 Na10 125.60(10) 20_656 21_546
Na4 Cd2 Na10 69.48(12) 21_546 21_546
Na1 Cd2 Na10 123.42(9) 25_546 21_546
Na10 Cd2 Na10 67.6(2) 3_656 21_546
Cd1 Sn3 Cd2 101.36(4) . 20_667
Cd1 Sn3 Cd2 101.36(4) . 21_447
Cd2 Sn3 Cd2 58.01(4) 20_667 21_447
Cd1 Sn3 Cd6 59.13(2) . 20_666
Cd2 Sn3 Cd6 57.56(3) 20_667 20_666
Cd2 Sn3 Cd6 104.34(4) 21_447 20_666
Cd1 Sn3 Cd6 59.13(3) . 21_446
Cd2 Sn3 Cd6 104.34(4) 20_667 21_446
Cd2 Sn3 Cd6 57.56(3) 21_447 21_446
Cd6 Sn3 Cd6 107.92(5) 20_666 21_446
Cd1 Sn3 Cd13 118.32(5) . .
Cd2 Sn3 Cd13 131.05(4) 20_667 .
Cd2 Sn3 Cd13 131.05(4) 21_447 .
Cd6 Sn3 Cd13 119.80(3) 20_666 .
Cd6 Sn3 Cd13 119.80(3) 21_446 .
Cd1 Sn3 Na10 114.73(7) . 1_556
Cd2 Sn3 Na10 67.57(12) 20_667 1_556
Cd2 Sn3 Na10 119.07(8) 21_447 1_556
Cd6 Sn3 Na10 62.41(12) 20_666 1_556
Cd6 Sn3 Na10 169.54(14) 21_446 1_556
Cd13 Sn3 Na10 70.28(13) . 1_556
Cd1 Sn3 Na10 114.73(7) . 20_556
Cd2 Sn3 Na10 119.07(8) 20_667 20_556
Cd2 Sn3 Na10 67.57(12) 21_447 20_556
Cd6 Sn3 Na10 169.54(14) 20_666 20_556
Cd6 Sn3 Na10 62.41(12) 21_446 20_556
Cd13 Sn3 Na10 70.28(13) . 20_556
Na10 Sn3 Na10 126.9(2) 1_556 20_556
Cd1 Sn3 Na4 159.29(10) . 1_556
Cd2 Sn3 Na4 60.95(8) 20_667 1_556
Cd2 Sn3 Na4 60.95(8) 21_447 1_556
Cd6 Sn3 Na4 112.21(5) 20_666 1_556
Cd6 Sn3 Na4 112.21(5) 21_446 1_556
Cd13 Sn3 Na4 82.39(10) . 1_556
Na10 Sn3 Na4 70.40(4) 1_556 1_556
Na10 Sn3 Na4 70.39(4) 20_556 1_556
Cd1 Sn3 Na6 65.27(7) . 5
Cd2 Sn3 Na6 115.13(7) 20_667 5
Cd2 Sn3 Na6 164.58(8) 21_447 5
Cd6 Sn3 Na6 62.78(7) 20_666 5
Cd6 Sn3 Na6 116.23(8) 21_446 5
Cd13 Sn3 Na6 64.30(7) . 5
Na10 Sn3 Na6 64.16(8) 1_556 5
Na10 Sn3 Na6 123.99(12) 20_556 5
Na4 Sn3 Na6 130.18(10) 1_556 5
Cd1 Sn3 Na6 65.27(7) . 3
Cd2 Sn3 Na6 164.58(8) 20_667 3
Cd2 Sn3 Na6 115.13(7) 21_447 3
Cd6 Sn3 Na6 116.23(8) 20_666 3
Cd6 Sn3 Na6 62.78(7) 21_446 3
Cd13 Sn3 Na6 64.30(7) . 3
Na10 Sn3 Na6 123.99(12) 1_556 3
Na10 Sn3 Na6 64.16(8) 20_556 3
Na4 Sn3 Na6 130.18(10) 1_556 3
Na6 Sn3 Na6 67.58(14) 5 3
Sn11 Cd4 Cd10 117.78(3) . 20_666
Sn11 Cd4 Cd10 117.78(3) . 21_446
Cd10 Cd4 Cd10 119.87(5) 20_666 21_446
Sn11 Cd4 Cd13 121.66(5) . 31_546
Cd10 Cd4 Cd13 66.37(3) 20_666 31_546
Cd10 Cd4 Cd13 66.37(3) 21_446 31_546
Sn11 Cd4 Cd4 116.64(2) . 3_655
Cd10 Cd4 Cd4 59.62(2) 20_666 3_655
Cd10 Cd4 Cd4 111.08(2) 21_446 3_655
Cd13 Cd4 Cd4 113.28(3) 31_546 3_655
Sn11 Cd4 Cd4 116.64(2) . 2_545
Cd10 Cd4 Cd4 111.08(2) 20_666 2_545
Cd10 Cd4 Cd4 59.62(2) 21_446 2_545
Cd13 Cd4 Cd4 113.28(3) 31_546 2_545
Cd4 Cd4 Cd4 60.0 3_655 2_545
Sn11 Cd4 Na8 61.14(9) . 13_545
Cd10 Cd4 Na8 112.69(4) 20_666 13_545
Cd10 Cd4 Na8 112.69(4) 21_446 13_545
Cd13 Cd4 Na8 177.20(10) 31_546 13_545
Cd4 Cd4 Na8 64.37(7) 3_655 13_545
Cd4 Cd4 Na8 64.37(7) 2_545 13_545
Sn11 Cd4 Na6 65.25(8) . 33_546
Cd10 Cd4 Na6 64.92(7) 20_666 33_546
Cd10 Cd4 Na6 123.58(8) 21_446 33_546
Cd13 Cd4 Na6 67.31(8) 31_546 33_546
Cd4 Cd4 Na6 115.63(7) 3_655 33_546
Cd4 Cd4 Na6 175.59(7) 2_545 33_546
Na8 Cd4 Na6 114.90(10) 13_545 33_546
Sn11 Cd4 Na6 65.25(8) . 35_546
Cd10 Cd4 Na6 123.58(8) 20_666 35_546
Cd10 Cd4 Na6 64.92(7) 21_446 35_546
Cd13 Cd4 Na6 67.30(8) 31_546 35_546
Cd4 Cd4 Na6 175.59(7) 3_655 35_546
Cd4 Cd4 Na6 115.63(7) 2_545 35_546
Na8 Cd4 Na6 114.90(10) 13_545 35_546
Na6 Cd4 Na6 68.73(14) 33_546 35_546
Sn11 Cd4 Na3 63.77(7) . 14_545
Cd10 Cd4 Na3 60.60(10) 20_666 14_545
Cd10 Cd4 Na3 175.60(7) 21_446 14_545
Cd13 Cd4 Na3 116.75(10) 31_546 14_545
Cd4 Cd4 Na3 65.08(4) 3_655 14_545
Cd4 Cd4 Na3 115.99(6) 2_545 14_545
Na8 Cd4 Na3 64.04(10) 13_545 14_545
Na6 Cd4 Na3 60.79(10) 33_546 14_545
Na6 Cd4 Na3 118.85(9) 35_546 14_545
Sn11 Cd4 Na3 63.77(7) . 15_545
Cd10 Cd4 Na3 175.60(7) 20_666 15_545
Cd10 Cd4 Na3 60.60(10) 21_446 15_545
Cd13 Cd4 Na3 116.75(10) 31_546 15_545
Cd4 Cd4 Na3 115.99(6) 3_655 15_545
Cd4 Cd4 Na3 65.08(4) 2_545 15_545
Na8 Cd4 Na3 64.04(10) 13_545 15_545
Na6 Cd4 Na3 118.85(9) 33_546 15_545
Na6 Cd4 Na3 60.79(10) 35_546 15_545
Na3 Cd4 Na3 118.6(2) 14_545 15_545
Cd2 Sn5 Cd6 113.13(4) . 19_646
Cd2 Sn5 Cd7 116.63(3) . 5_545
Cd6 Sn5 Cd7 120.84(3) 19_646 5_545
Cd2 Sn5 Cd7 116.63(3) . 3_655
Cd6 Sn5 Cd7 120.84(3) 19_646 3_655
Cd7 Sn5 Cd7 58.44(3) 5_545 3_655
Cd2 Sn5 Na2 177.09(10) . 19_646
Cd6 Sn5 Na2 63.96(10) 19_646 19_646
Cd7 Sn5 Na2 65.82(8) 5_545 19_646
Cd7 Sn5 Na2 65.82(8) 3_655 19_646
Cd2 Sn5 Na4 63.08(10) . 20_656
Cd6 Sn5 Na4 120.12(9) 19_646 20_656
Cd7 Sn5 Na4 62.57(10) 5_545 20_656
Cd7 Sn5 Na4 109.81(10) 3_655 20_656
Na2 Sn5 Na4 118.04(10) 19_646 20_656
Cd2 Sn5 Na4 63.08(9) . 21_546
Cd6 Sn5 Na4 120.12(9) 19_646 21_546
Cd7 Sn5 Na4 109.81(10) 5_545 21_546
Cd7 Sn5 Na4 62.57(10) 3_655 21_546
Na2 Sn5 Na4 118.04(11) 19_646 21_546
Na4 Sn5 Na4 110.0(2) 20_656 21_546
Cd2 Sn5 Na6 115.68(8) . 4_655
Cd6 Sn5 Na6 65.03(7) 19_646 4_655
Cd7 Sn5 Na6 65.91(7) 5_545 4_655
Cd7 Sn5 Na6 115.47(8) 3_655 4_655
Na2 Sn5 Na6 63.47(8) 19_646 4_655
Na4 Sn5 Na6 65.76(11) 20_656 4_655
Na4 Sn5 Na6 174.85(11) 21_546 4_655
Cd2 Sn5 Na6 115.68(7) . 1_545
Cd6 Sn5 Na6 65.03(7) 19_646 1_545
Cd7 Sn5 Na6 115.47(8) 5_545 1_545
Cd7 Sn5 Na6 65.91(7) 3_655 1_545
Na2 Sn5 Na6 63.47(8) 19_646 1_545
Na4 Sn5 Na6 174.85(11) 20_656 1_545
Na4 Sn5 Na6 65.76(11) 21_546 1_545
Na6 Sn5 Na6 118.32(14) 4_655 1_545
Cd2 Sn5 Na1 63.1(2) . 25_546
Cd6 Sn5 Na1 176.2(2) 19_646 25_546
Cd7 Sn5 Na1 62.27(15) 5_545 25_546
Cd7 Sn5 Na1 62.27(15) 3_655 25_546
Na2 Sn5 Na1 119.8(2) 19_646 25_546
Na4 Sn5 Na1 58.74(10) 20_656 25_546
Na4 Sn5 Na1 58.74(10) 21_546 25_546
Na6 Sn5 Na1 116.12(8) 4_655 25_546
Na6 Sn5 Na1 116.12(9) 1_545 25_546
Cd2 Sn5 Na10 64.68(4) . 3_656
Cd6 Sn5 Na10 60.16(4) 19_646 3_656
Cd7 Sn5 Na10 117.98(11) 5_545 3_656
Cd7 Sn5 Na10 176.41(12) 3_655 3_656
Na2 Sn5 Na10 112.97(9) 19_646 3_656
Na4 Sn5 Na10 67.52(13) 20_656 3_656
Na4 Sn5 Na10 120.33(13) 21_546 3_656
Na6 Sn5 Na10 61.44(12) 4_655 3_656
Na6 Sn5 Na10 116.88(11) 1_545 3_656
Na1 Sn5 Na10 116.88(15) 25_546 3_656
Cd2 Sn5 Na10 64.68(4) . 21_546
Cd6 Sn5 Na10 60.16(4) 19_646 21_546
Cd7 Sn5 Na10 176.41(11) 5_545 21_546
Cd7 Sn5 Na10 117.98(11) 3_655 21_546
Na2 Sn5 Na10 112.97(9) 19_646 21_546
Na4 Sn5 Na10 120.33(13) 20_656 21_546
Na4 Sn5 Na10 67.52(13) 21_546 21_546
Na6 Sn5 Na10 116.88(12) 4_655 21_546
Na6 Sn5 Na10 61.44(11) 1_545 21_546
Na1 Sn5 Na10 116.88(15) 25_546 21_546
Na10 Sn5 Na10 65.6(2) 3_656 21_546
Sn5 Cd6 Cd2 129.20(4) 19_646 1_554
Sn5 Cd6 Cd1 121.71(4) 19_646 20_656
Cd2 Cd6 Cd1 101.78(4) 1_554 20_656
Sn5 Cd6 Cd1 121.71(4) 19_646 21_546
Cd2 Cd6 Cd1 101.78(4) 1_554 21_546
Cd1 Cd6 Cd1 59.27(4) 20_656 21_546
Sn5 Cd6 Sn3 122.31(2) 19_646 20_656
Cd2 Cd6 Sn3 60.08(3) 1_554 20_656
Cd1 Cd6 Sn3 57.17(3) 20_656 20_656
Cd1 Cd6 Sn3 105.54(4) 21_546 20_656
Sn5 Cd6 Sn3 122.31(2) 19_646 21_546
Cd2 Cd6 Sn3 60.08(3) 1_554 21_546
Cd1 Cd6 Sn3 105.54(4) 20_656 21_546
Cd1 Cd6 Sn3 57.17(3) 21_546 21_546
Sn3 Cd6 Sn3 110.02(4) 20_656 21_546
Sn5 Cd6 Na2 64.78(10) 19_646 .
Cd2 Cd6 Na2 166.02(10) 1_554 .
Cd1 Cd6 Na2 66.28(8) 20_656 .
Cd1 Cd6 Na2 66.28(8) 21_546 .
Sn3 Cd6 Na2 114.57(5) 20_656 .
Sn3 Cd6 Na2 114.57(5) 21_546 .
Sn5 Cd6 Na10 71.14(4) 19_646 3_655
Cd2 Cd6 Na10 68.38(4) 1_554 3_655
Cd1 Cd6 Na10 112.91(11) 20_656 3_655
Cd1 Cd6 Na10 166.85(6) 21_546 3_655
Sn3 Cd6 Na10 62.29(8) 20_656 3_655
Sn3 Cd6 Na10 120.22(9) 21_546 3_655
Na2 Cd6 Na10 122.06(9) . 3_655
Sn5 Cd6 Na10 71.14(4) 19_646 21_545
Cd2 Cd6 Na10 68.38(4) 1_554 21_545
Cd1 Cd6 Na10 166.85(6) 20_656 21_545
Cd1 Cd6 Na10 112.91(11) 21_546 21_545
Sn3 Cd6 Na10 120.22(9) 20_656 21_545
Sn3 Cd6 Na10 62.29(8) 21_546 21_545
Na2 Cd6 Na10 122.06(9) . 21_545
Na10 Cd6 Na10 72.5(2) 3_655 21_545
Sn5 Cd6 Na6 65.85(7) 19_646 19_656
Cd2 Cd6 Na6 119.05(7) 1_554 19_656
Cd1 Cd6 Na6 65.48(7) 20_656 19_656
Cd1 Cd6 Na6 116.08(8) 21_546 19_656
Sn3 Cd6 Na6 64.63(7) 20_656 19_656
Sn3 Cd6 Na6 170.94(8) 21_546 19_656
Na2 Cd6 Na6 63.94(8) . 19_656
Na10 Cd6 Na6 64.75(12) 3_655 19_656
Na10 Cd6 Na6 126.51(11) 21_545 19_656
Sn5 Cd6 Na6 65.85(7) 19_646 22_546
Cd2 Cd6 Na6 119.05(7) 1_554 22_546
Cd1 Cd6 Na6 116.08(8) 20_656 22_546
Cd1 Cd6 Na6 65.48(7) 21_546 22_546
Sn3 Cd6 Na6 170.94(8) 20_656 22_546
Sn3 Cd6 Na6 64.63(7) 21_546 22_546
Na2 Cd6 Na6 63.94(8) . 22_546
Na10 Cd6 Na6 126.51(11) 3_655 22_546
Na10 Cd6 Na6 64.75(12) 21_545 22_546
Na6 Cd6 Na6 119.58(14) 19_656 22_546
Cd9 Cd7 Cd7 115.55(2) 1_545 4_665
Cd9 Cd7 Cd7 115.25(2) 1_545 6_655
Cd7 Cd7 Cd7 120.002(3) 4_665 6_655
Cd9 Cd7 Sn5 113.48(3) 1_545 2_545
Cd7 Cd7 Sn5 120.73(2) 4_665 2_545
Cd7 Cd7 Sn5 60.78(2) 6_655 2_545
Cd9 Cd7 Sn12 120.91(5) 1_545 25_556
Cd7 Cd7 Sn12 64.01(2) 4_665 25_556
Cd7 Cd7 Sn12 63.692(15) 6_655 25_556
Sn5 Cd7 Sn12 113.83(4) 2_545 25_556
Cd9 Cd7 Na4 119.88(9) 1_545 19_656
Cd7 Cd7 Na4 64.02(5) 4_665 19_656
Cd7 Cd7 Na4 112.64(9) 6_655 19_656
Sn5 Cd7 Na4 63.78(6) 2_545 19_656
Sn12 Cd7 Na4 111.66(8) 25_556 19_656
Cd9 Cd7 Na1 179.69(6) 1_545 25_556
Cd7 Cd7 Na1 64.76(4) 4_665 25_556
Cd7 Cd7 Na1 64.46(5) 6_655 25_556
Sn5 Cd7 Na1 66.30(12) 2_545 25_556
Sn12 Cd7 Na1 59.1(2) 25_556 25_556
Na4 Cd7 Na1 60.3(2) 19_656 25_556
Cd9 Cd7 Na3 61.40(7) 1_545 19_656
Cd7 Cd7 Na3 64.80(4) 4_665 19_656
Cd7 Cd7 Na3 175.11(5) 6_655 19_656
Sn5 Cd7 Na3 116.55(10) 2_545 19_656
Sn12 Cd7 Na3 120.88(7) 25_556 19_656
Na4 Cd7 Na3 68.01(14) 19_656 19_656
Na1 Cd7 Na3 118.88(9) 25_556 19_656
Cd9 Cd7 Na5 62.67(8) 1_545 2_545
Cd7 Cd7 Na5 116.45(10) 4_665 2_545
Cd7 Cd7 Na5 64.61(5) 6_655 2_545
Sn5 Cd7 Na5 114.41(8) 2_545 2_545
Sn12 Cd7 Na5 66.78(10) 25_556 2_545
Na4 Cd7 Na5 177.17(11) 19_656 2_545
Na1 Cd7 Na5 117.18(15) 25_556 2_545
Na3 Cd7 Na5 114.79(11) 19_656 2_545
Cd9 Cd7 Na2 60.18(7) 1_545 20_666
Cd7 Cd7 Na2 175.16(4) 4_665 20_666
Cd7 Cd7 Na2 64.80(4) 6_655 20_666
Sn5 Cd7 Na2 61.45(9) 2_545 20_666
Sn12 Cd7 Na2 119.71(7) 25_556 20_666
Na4 Cd7 Na2 115.47(11) 19_656 20_666
Na1 Cd7 Na2 119.52(8) 25_556 20_666
Na3 Cd7 Na2 110.41(6) 19_656 20_666
Na5 Cd7 Na2 64.33(14) 2_545 20_666
Cd9 Cd7 Na5 62.62(7) 1_545 31_646
Cd7 Cd7 Na5 65.28(5) 4_665 31_646
Cd7 Cd7 Na5 115.76(9) 6_655 31_646
Sn5 Cd7 Na5 173.83(6) 2_545 31_646
Sn12 Cd7 Na5 66.73(10) 25_556 31_646
Na4 Cd7 Na5 122.09(9) 19_656 31_646
Na1 Cd7 Na5 117.58(15) 25_556 31_646
Na3 Cd7 Na5 66.48(14) 19_656 31_646
Na5 Cd7 Na5 59.81(9) 2_545 31_646
Na2 Cd7 Na5 112.67(11) 20_666 31_646
Cd9 Cd7 Na6 62.87(7) 1_545 2_655
Cd7 Cd7 Na6 115.13(7) 4_665 2_655
Cd7 Cd7 Na6 115.07(7) 6_655 2_655
Sn5 Cd7 Na6 63.14(7) 2_545 2_655
Sn12 Cd7 Na6 176.22(8) 25_556 2_655
Na4 Cd7 Na6 65.21(10) 19_656 2_655
Na1 Cd7 Na6 117.1(2) 25_556 2_655
Na3 Cd7 Na6 60.50(10) 19_656 2_655
Na5 Cd7 Na6 116.25(12) 2_545 2_655
Na2 Cd7 Na6 61.38(10) 20_666 2_655
Na5 Cd7 Na6 116.54(12) 31_646 2_655
Cd1 Sn8 Sn11 121.21(4) . 31_546
Cd1 Sn8 Sn14 122.81(4) . 20_556
Sn11 Sn8 Sn14 107.30(3) 31_546 20_556
Cd1 Sn8 Sn14 122.81(4) . 24_556
Sn11 Sn8 Sn14 107.30(3) 31_546 24_556
Sn14 Sn8 Sn14 59.91(3) 20_556 24_556
Cd1 Sn8 Cd9 118.84(2) . 6_545
Sn11 Sn8 Cd9 63.17(2) 31_546 6_545
Sn14 Sn8 Cd9 58.44(2) 20_556 6_545
Sn14 Sn8 Cd9 108.61(3) 24_556 6_545
Cd1 Sn8 Cd9 118.84(2) . 2_655
Sn11 Sn8 Cd9 63.17(2) 31_546 2_655
Sn14 Sn8 Cd9 108.61(3) 20_556 2_655
Sn14 Sn8 Cd9 58.43(2) 24_556 2_655
Cd9 Sn8 Cd9 115.07(4) 6_545 2_655
Cd1 Sn8 Na7 68.0(2) . 13_545
Sn11 Sn8 Na7 170.8(2) 31_546 13_545
Sn14 Sn8 Na7 64.92(14) 20_556 13_545
Sn14 Sn8 Na7 64.92(15) 24_556 13_545
Cd9 Sn8 Na7 113.52(7) 6_545 13_545
Cd9 Sn8 Na7 113.52(7) 2_655 13_545
Cd1 Sn8 Na2 67.35(10) . 20_666
Sn11 Sn8 Na2 115.24(8) 31_546 20_666
Sn14 Sn8 Na2 65.67(10) 20_556 20_666
Sn14 Sn8 Na2 118.08(9) 24_556 20_666
Cd9 Sn8 Na2 60.16(9) 6_545 20_666
Cd9 Sn8 Na2 173.73(10) 2_655 20_666
Na7 Sn8 Na2 67.03(9) 13_545 20_666
Cd1 Sn8 Na2 67.35(10) . 21_446
Sn11 Sn8 Na2 115.24(8) 31_546 21_446
Sn14 Sn8 Na2 118.08(9) 20_556 21_446
Sn14 Sn8 Na2 65.67(10) 24_556 21_446
Cd9 Sn8 Na2 173.73(10) 6_545 21_446
Cd9 Sn8 Na2 60.16(9) 2_655 21_446
Na7 Sn8 Na2 67.03(9) 13_545 21_446
Na2 Sn8 Na2 124.2(2) 20_666 21_446
Cd1 Sn8 Na6 67.01(7) . 5
Sn11 Sn8 Na6 65.07(7) 31_546 5
Sn14 Sn8 Na6 115.12(7) 20_556 5
Sn14 Sn8 Na6 170.13(8) 24_556 5
Cd9 Sn8 Na6 62.80(7) 6_545 5
Cd9 Sn8 Na6 119.36(7) 2_655 5
Na7 Sn8 Na6 122.01(15) 13_545 5
Na2 Sn8 Na6 63.05(11) 20_666 5
Na2 Sn8 Na6 122.64(12) 21_446 5
Cd1 Sn8 Na6 67.01(7) . 3
Sn11 Sn8 Na6 65.07(7) 31_546 3
Sn14 Sn8 Na6 170.13(8) 20_556 3
Sn14 Sn8 Na6 115.12(8) 24_556 3
Cd9 Sn8 Na6 119.36(7) 6_545 3
Cd9 Sn8 Na6 62.80(7) 2_655 3
Na7 Sn8 Na6 122.01(15) 13_545 3
Na2 Sn8 Na6 122.64(12) 20_666 3
Na2 Sn8 Na6 63.05(11) 21_446 3
Na6 Sn8 Na6 68.31(14) 5 3
Cd7 Cd9 Sn14 126.47(3) 1_565 13
Cd7 Cd9 Sn14 126.96(3) 1_565 23_666
Sn14 Cd9 Sn14 98.04(3) 13 23_666
Cd7 Cd9 Sn8 125.69(3) 1_565 3_665
Sn14 Cd9 Sn8 100.28(3) 13 3_665
Sn14 Cd9 Sn8 59.30(3) 23_666 3_665
Cd7 Cd9 Sn11 123.90(3) 1_565 33_556
Sn14 Cd9 Sn11 59.68(3) 13 33_556
Sn14 Cd9 Sn11 101.75(3) 23_666 33_556
Sn8 Cd9 Sn11 55.15(2) 3_665 33_556
Cd7 Cd9 Cd9 120.92(2) 1_565 35_656
Sn14 Cd9 Cd9 57.89(2) 13 35_656
Sn14 Cd9 Cd9 56.97(2) 23_666 35_656
Sn8 Cd9 Cd9 105.97(3) 3_665 35_656
Sn11 Cd9 Cd9 107.61(3) 33_556 35_656
Cd7 Cd9 Na2 69.51(10) 1_565 20_676
Sn14 Cd9 Na2 164.01(11) 13 20_676
Sn14 Cd9 Na2 68.34(11) 23_666 20_676
Sn8 Cd9 Na2 65.95(9) 3_665 20_676
Sn11 Cd9 Na2 113.41(9) 33_556 20_676
Cd9 Cd9 Na2 116.30(10) 35_656 20_676
Cd7 Cd9 Na3 68.17(10) 1_565 19_666
Sn14 Cd9 Na3 69.28(10) 13 19_666
Sn14 Cd9 Na3 164.87(10) 23_666 19_666
Sn8 Cd9 Na3 113.47(9) 3_665 19_666
Sn11 Cd9 Na3 65.09(9) 33_556 19_666
Cd9 Cd9 Na3 118.02(10) 35_656 19_666
Na2 Cd9 Na3 122.67(15) 20_676 19_666
Cd7 Cd9 Na5 67.50(11) 1_565 2
Sn14 Cd9 Na5 115.14(10) 13 2
Sn14 Cd9 Na5 68.14(11) 23_666 2
Sn8 Cd9 Na5 119.53(10) 3_665 2
Sn11 Cd9 Na5 168.60(12) 33_556 2
Cd9 Cd9 Na5 62.85(10) 35_656 2
Na2 Cd9 Na5 68.65(13) 20_676 2
Na3 Cd9 Na5 124.08(14) 19_666 2
Cd7 Cd9 Na5 68.17(11) 1_565 31_656
Sn14 Cd9 Na5 68.02(10) 13 31_656
Sn14 Cd9 Na5 113.45(10) 23_666 31_656
Sn8 Cd9 Na5 166.12(11) 3_665 31_656
Sn11 Cd9 Na5 119.79(9) 33_556 31_656
Cd9 Cd9 Na5 61.89(10) 35_656 31_656
Na2 Cd9 Na5 124.28(13) 20_676 31_656
Na3 Cd9 Na5 70.36(12) 19_666 31_656
Na5 Cd9 Na5 62.6(2) 2 31_656
Cd7 Cd9 Na6 68.81(7) 1_565 2_665
Sn14 Cd9 Na6 117.39(7) 13 2_665
Sn14 Cd9 Na6 118.34(8) 23_666 2_665
Sn8 Cd9 Na6 65.58(7) 3_665 2_665
Sn11 Cd9 Na6 63.96(7) 33_556 2_665
Cd9 Cd9 Na6 170.28(7) 35_656 2_665
Na2 Cd9 Na6 65.68(12) 20_676 2_665
Na3 Cd9 Na6 64.01(12) 19_666 2_665
Na5 Cd9 Na6 124.87(12) 2 2_665
Na5 Cd9 Na6 125.78(13) 31_656 2_665
Cd13 Cd10 Cd4 121.62(4) 25_546 20_656
Cd13 Cd10 Cd4 121.62(4) 25_546 21_546
Cd4 Cd10 Cd4 60.77(4) 20_656 21_546
Cd13 Cd10 Na4 94.27(12) 25_546 25_545
Cd4 Cd10 Na4 130.10(9) 20_656 25_545
Cd4 Cd10 Na4 130.10(9) 21_546 25_545
Cd13 Cd10 Cd13 69.80(4) 25_546 8_544
Cd4 Cd10 Cd13 57.03(3) 20_656 8_544
Cd4 Cd10 Cd13 106.75(4) 21_546 8_544
Na4 Cd10 Cd13 118.40(5) 25_545 8_544
Cd13 Cd10 Cd13 69.80(4) 25_546 9_544
Cd4 Cd10 Cd13 106.75(4) 20_656 9_544
Cd4 Cd10 Cd13 57.02(3) 21_546 9_544
Na4 Cd10 Cd13 118.40(5) 25_545 9_544
Cd13 Cd10 Cd13 110.75(6) 8_544 9_544
Cd13 Cd10 Na3 167.65(11) 25_546 25_545
Cd4 Cd10 Na3 68.56(9) 20_656 25_545
Cd4 Cd10 Na3 68.56(9) 21_546 25_545
Na4 Cd10 Na3 73.4(2) 25_545 25_545
Cd13 Cd10 Na3 115.71(5) 8_544 25_545
Cd13 Cd10 Na3 115.71(5) 9_544 25_545
Cd13 Cd10 Na6 113.17(7) 25_546 12_544
Cd4 Cd10 Na6 65.11(7) 20_656 12_544
Cd4 Cd10 Na6 116.75(8) 21_546 12_544
Na4 Cd10 Na6 69.47(8) 25_545 12_544
Cd13 Cd10 Na6 64.72(8) 8_544 12_544
Cd13 Cd10 Na6 171.82(8) 9_544 12_544
Na3 Cd10 Na6 63.04(8) 25_545 12_544
Cd13 Cd10 Na6 113.17(7) 25_546 8_544
Cd4 Cd10 Na6 116.75(8) 20_656 8_544
Cd4 Cd10 Na6 65.11(7) 21_546 8_544
Na4 Cd10 Na6 69.47(8) 25_545 8_544
Cd13 Cd10 Na6 171.82(8) 8_544 8_544
Cd13 Cd10 Na6 64.71(8) 9_544 8_544
Na3 Cd10 Na6 63.04(8) 25_545 8_544
Na6 Cd10 Na6 118.84(14) 12_544 8_544
Cd13 Cd10 Na9 57.67(4) 25_546 7_545
Cd4 Cd10 Na9 72.63(3) 20_656 7_545
Cd4 Cd10 Na9 72.63(3) 21_546 7_545
Na4 Cd10 Na9 151.93(12) 25_545 7_545
Cd13 Cd10 Na9 55.53(3) 8_544 7_545
Cd13 Cd10 Na9 55.53(3) 9_544 7_545
Na3 Cd10 Na9 134.69(10) 25_545 7_545
Na6 Cd10 Na9 118.87(7) 12_544 7_545
Na6 Cd10 Na9 118.87(7) 8_544 7_545
Sn8 Sn11 Cd4 123.06(4) 31_546 .
Sn8 Sn11 Sn14 103.26(3) 31_546 20_556
Cd4 Sn11 Sn14 125.26(3) . 20_556
Sn8 Sn11 Sn14 103.26(3) 31_546 24_556
Cd4 Sn11 Sn14 125.26(3) . 24_556
Sn14 Sn11 Sn14 59.34(3) 20_556 24_556
Sn8 Sn11 Cd9 61.69(2) 31_546 32_446
Cd4 Sn11 Cd9 119.93(2) . 32_446
Sn14 Sn11 Cd9 57.08(2) 20_556 32_446
Sn14 Sn11 Cd9 106.29(3) 24_556 32_446
Sn8 Sn11 Cd9 61.69(2) 31_546 36_556
Cd4 Sn11 Cd9 119.93(2) . 36_556
Sn14 Sn11 Cd9 106.29(3) 20_556 36_556
Sn14 Sn11 Cd9 57.07(2) 24_556 36_556
Cd9 Sn11 Cd9 112.69(4) 32_446 36_556
Sn8 Sn11 Na8 168.0(2) 31_546 13_545
Cd4 Sn11 Na8 68.9(2) . 13_545
Sn14 Sn11 Na8 66.5(2) 20_556 13_545
Sn14 Sn11 Na8 66.5(2) 24_556 13_545
Cd9 Sn11 Na8 113.85(8) 32_446 13_545
Cd9 Sn11 Na8 113.85(8) 36_556 13_545
Sn8 Sn11 Na3 115.10(8) 31_546 14_545
Cd4 Sn11 Na3 68.30(10) . 14_545
Sn14 Sn11 Na3 66.45(10) 20_556 14_545
Sn14 Sn11 Na3 118.81(10) 24_556 14_545
Cd9 Sn11 Na3 60.49(9) 32_446 14_545
Cd9 Sn11 Na3 171.76(11) 36_556 14_545
Na8 Sn11 Na3 67.63(9) 13_545 14_545
Sn8 Sn11 Na3 115.10(8) 31_546 15_545
Cd4 Sn11 Na3 68.30(10) . 15_545
Sn14 Sn11 Na3 118.81(10) 20_556 15_545
Sn14 Sn11 Na3 66.45(10) 24_556 15_545
Cd9 Sn11 Na3 171.76(11) 32_446 15_545
Cd9 Sn11 Na3 60.49(9) 36_556 15_545
Na8 Sn11 Na3 67.63(9) 13_545 15_545
Na3 Sn11 Na3 125.8(2) 14_545 15_545
Sn8 Sn11 Na6 67.22(7) 31_546 33_546
Cd4 Sn11 Na6 66.70(8) . 33_546
Sn14 Sn11 Na6 114.39(8) 20_556 33_546
Sn14 Sn11 Na6 168.00(8) 24_556 33_546
Cd9 Sn11 Na6 63.17(8) 32_446 33_546
Cd9 Sn11 Na6 119.94(7) 36_556 33_546
Na8 Sn11 Na6 121.9(2) 13_545 33_546
Na3 Sn11 Na6 62.38(11) 14_545 33_546
Na3 Sn11 Na6 123.57(13) 15_545 33_546
Sn8 Sn11 Na6 67.22(7) 31_546 35_546
Cd4 Sn11 Na6 66.70(8) . 35_546
Sn14 Sn11 Na6 168.00(8) 20_556 35_546
Sn14 Sn11 Na6 114.39(8) 24_556 35_546
Cd9 Sn11 Na6 119.94(7) 32_446 35_546
Cd9 Sn11 Na6 63.17(8) 36_556 35_546
Na8 Sn11 Na6 121.9(2) 13_545 35_546
Na3 Sn11 Na6 123.57(13) 14_545 35_546
Na3 Sn11 Na6 62.38(11) 15_545 35_546
Na6 Sn11 Na6 69.62(14) 33_546 35_546
Sn12 Sn12 Cd7 118.17(4) 19_556 27_446
Sn12 Sn12 Cd7 118.17(4) 19_556 29_556
Cd7 Sn12 Cd7 52.62(3) 27_446 29_556
Sn12 Sn12 Cd7 118.17(4) 19_556 30_456
Cd7 Sn12 Cd7 51.99(3) 27_446 30_456
Cd7 Sn12 Cd7 99.54(5) 29_556 30_456
Sn12 Sn12 Cd7 118.17(4) 19_556 26_456
Cd7 Sn12 Cd7 99.53(5) 27_446 26_456
Cd7 Sn12 Cd7 51.99(3) 29_556 26_456
Cd7 Sn12 Cd7 123.65(8) 30_456 26_456
Sn12 Sn12 Cd7 118.17(4) 19_556 25_556
Cd7 Sn12 Cd7 99.53(5) 27_446 25_556
Cd7 Sn12 Cd7 123.65(8) 29_556 25_556
Cd7 Sn12 Cd7 52.62(3) 30_456 25_556
Cd7 Sn12 Cd7 99.53(5) 26_456 25_556
Sn12 Sn12 Cd7 118.17(4) 19_556 28_446
Cd7 Sn12 Cd7 123.65(8) 27_446 28_446
Cd7 Sn12 Cd7 99.53(5) 29_556 28_446
Cd7 Sn12 Cd7 99.53(5) 30_456 28_446
Cd7 Sn12 Cd7 52.62(3) 26_456 28_446
Cd7 Sn12 Cd7 51.99(3) 25_556 28_446
Sn12 Sn12 Na1 180.0 19_556 .
Cd7 Sn12 Na1 61.83(4) 27_446 .
Cd7 Sn12 Na1 61.83(4) 29_556 .
Cd7 Sn12 Na1 61.83(4) 30_456 .
Cd7 Sn12 Na1 61.83(4) 26_456 .
Cd7 Sn12 Na1 61.83(4) 25_556 .
Cd7 Sn12 Na1 61.83(4) 28_446 .
Cd10 Cd13 Cd4 150.35(7) 25_546 31_546
Cd10 Cd13 Na9 71.69(4) 25_546 1_556
Cd4 Cd13 Na9 78.66(4) 31_546 1_556
Cd10 Cd13 Sn3 95.61(5) 25_546 .
Cd4 Cd13 Sn3 114.04(6) 31_546 .
Na9 Cd13 Sn3 167.30(6) 1_556 .
Cd10 Cd13 Cd10 110.05(4) 25_546 15_655
Cd4 Cd13 Cd10 56.61(3) 31_546 15_655
Na9 Cd13 Cd10 67.87(3) 1_556 15_655
Sn3 Cd13 Cd10 118.31(4) . 15_655
Cd10 Cd13 Cd10 110.05(4) 25_546 14_435
Cd4 Cd13 Cd10 56.61(3) 31_546 14_435
Na9 Cd13 Cd10 67.87(3) 1_556 14_435
Sn3 Cd13 Cd10 118.31(4) . 14_435
Cd10 Cd13 Cd10 104.14(6) 15_655 14_435
Cd10 Cd13 Na6 137.67(8) 25_546 5
Cd4 Cd13 Na6 63.38(7) 31_546 5
Na9 Cd13 Na6 127.25(8) 1_556 5
Sn3 Cd13 Na6 62.40(7) . 5
Cd10 Cd13 Na6 61.03(7) 15_655 5
Cd10 Cd13 Na6 112.24(8) 14_435 5
Cd10 Cd13 Na6 137.67(8) 25_546 3
Cd4 Cd13 Na6 63.38(7) 31_546 3
Na9 Cd13 Na6 127.24(8) 1_556 3
Sn3 Cd13 Na6 62.40(7) . 3
Cd10 Cd13 Na6 112.24(8) 15_655 3
Cd10 Cd13 Na6 61.03(7) 14_435 3
Na6 Cd13 Na6 66.32(14) 5 3
Cd10 Cd13 Na10 78.13(4) 25_546 1_556
Cd4 Cd13 Na10 117.49(3) 31_546 1_556
Na9 Cd13 Na10 118.57(6) 1_556 1_556
Sn3 Cd13 Na10 56.71(6) . 1_556
Cd10 Cd13 Na10 74.68(3) 15_655 1_556
Cd10 Cd13 Na10 171.37(7) 14_435 1_556
Na6 Cd13 Na10 59.53(7) 5 1_556
Na6 Cd13 Na10 111.21(10) 3 1_556
Cd10 Cd13 Na10 78.13(4) 25_546 20_556
Cd4 Cd13 Na10 117.49(3) 31_546 20_556
Na9 Cd13 Na10 118.57(6) 1_556 20_556
Sn3 Cd13 Na10 56.71(6) . 20_556
Cd10 Cd13 Na10 171.37(7) 15_655 20_556
Cd10 Cd13 Na10 74.68(3) 14_435 20_556
Na6 Cd13 Na10 111.21(10) 5 20_556
Na6 Cd13 Na10 59.53(7) 3 20_556
Na10 Cd13 Na10 105.17(9) 1_556 20_556
Sn14 Sn14 Cd9 117.93(2) 4_665 7_444
Sn14 Sn14 Cd9 117.69(2) 4_665 23_656
Cd9 Sn14 Cd9 65.15(3) 7_444 23_656
Sn14 Sn14 Sn14 119.998(3) 4_665 5
Cd9 Sn14 Sn14 112.11(2) 7_444 5
Cd9 Sn14 Sn14 111.87(2) 23_656 5
Sn14 Sn14 Sn8 118.95(2) 4_665 21_556
Cd9 Sn14 Sn8 114.89(3) 7_444 21_556
Cd9 Sn14 Sn8 62.26(2) 23_656 21_556
Sn14 Sn14 Sn8 60.04(2) 5 21_556
Sn14 Sn14 Sn11 118.02(2) 4_665 21_556
Cd9 Sn14 Sn11 63.24(2) 7_444 21_556
Cd9 Sn14 Sn11 116.32(3) 23_656 21_556
Sn14 Sn14 Sn11 60.33(2) 5 21_556
Sn8 Sn14 Sn11 111.50(3) 21_556 21_556
Sn14 Sn14 Na7 65.90(4) 4_665 25
Cd9 Sn14 Na7 175.98(3) 7_444 25
Cd9 Sn14 Na7 114.65(15) 23_656 25
Sn14 Sn14 Na7 64.05(5) 5 25
Sn8 Sn14 Na7 62.53(11) 21_556 25
Sn11 Sn14 Na7 114.31(12) 21_556 25
Sn14 Sn14 Na8 66.33(4) 4_665 25
Cd9 Sn14 Na8 113.98(14) 7_444 25
Cd9 Sn14 Na8 175.94(4) 23_656 25
Sn14 Sn14 Na8 64.51(5) 5 25
Sn8 Sn14 Na8 115.75(11) 21_556 25
Sn11 Sn14 Na8 60.60(11) 21_556 25
Na7 Sn14 Na8 65.9(2) 25 25
Sn14 Sn14 Na2 66.77(4) 4_665 1_565
Cd9 Sn14 Na2 116.42(9) 7_444 1_565
Cd9 Sn14 Na2 60.42(6) 23_656 1_565
Sn14 Sn14 Na2 116.61(9) 5 1_565
Sn8 Sn14 Na2 63.84(7) 21_556 1_565
Sn11 Sn14 Na2 175.02(5) 21_556 1_565
Na7 Sn14 Na2 65.7(2) 25 1_565
Na8 Sn14 Na2 122.45(13) 25 1_565
Sn14 Sn14 Na3 67.10(4) 4_665 25
Cd9 Sn14 Na3 60.71(6) 7_444 25
Cd9 Sn14 Na3 116.84(9) 23_656 25
Sn14 Sn14 Na3 116.64(9) 5 25
Sn8 Sn14 Na3 173.83(5) 21_556 25
Sn11 Sn14 Na3 62.99(7) 21_556 25
Na7 Sn14 Na3 121.59(14) 25 25
Na8 Sn14 Na3 64.7(2) 25 25
Na2 Sn14 Na3 121.56(10) 1_565 25
Sn14 Sn14 Na5 67.15(4) 4_665 19_656
Cd9 Sn14 Na5 62.69(7) 7_444 19_656
Cd9 Sn14 Na5 61.82(7) 23_656 19_656
Sn14 Sn14 Na5 172.79(4) 5 19_656
Sn8 Sn14 Na5 116.61(10) 21_556 19_656
Sn11 Sn14 Na5 118.24(10) 21_556 19_656
Na7 Sn14 Na5 121.02(10) 25 19_656
Na8 Sn14 Na5 121.66(10) 25 19_656
Na2 Sn14 Na5 64.24(14) 1_565 19_656
Na3 Sn14 Na5 66.02(14) 25 19_656
Sn12 Na1 Na4 110.1(2) . 9
Sn12 Na1 Na4 110.1(2) . 8_445
Na4 Na1 Na4 108.8(2) 9 8_445
Sn12 Na1 Na4 110.1(2) . 7_455
Na4 Na1 Na4 108.8(2) 9 7_455
Na4 Na1 Na4 108.8(2) 8_445 7_455
Sn12 Na1 Cd2 150.26(9) . 26_566
Na4 Na1 Cd2 57.90(15) 9 26_566
Na4 Na1 Cd2 99.6(3) 8_445 26_566
Na4 Na1 Cd2 57.90(15) 7_455 26_566
Sn12 Na1 Cd2 150.26(9) . 27_346
Na4 Na1 Cd2 99.6(3) 9 27_346
Na4 Na1 Cd2 57.90(15) 8_445 27_346
Na4 Na1 Cd2 57.90(15) 7_455 27_346
Cd2 Na1 Cd2 50.9(2) 26_566 27_346
Sn12 Na1 Cd2 150.26(9) . 25_546
Na4 Na1 Cd2 57.90(15) 9 25_546
Na4 Na1 Cd2 57.90(15) 8_445 25_546
Na4 Na1 Cd2 99.6(3) 7_455 25_546
Cd2 Na1 Cd2 50.9(2) 26_566 25_546
Cd2 Na1 Cd2 50.9(2) 27_346 25_546
Sn12 Na1 Cd7 59.0(2) . 27_446
Na4 Na1 Cd7 58.54(9) 9 27_446
Na4 Na1 Cd7 100.33(6) 8_445 27_446
Na4 Na1 Cd7 150.80(13) 7_455 27_446
Cd2 Na1 Cd7 116.44(11) 26_566 27_446
Cd2 Na1 Cd7 144.7(2) 27_346 27_446
Cd2 Na1 Cd7 94.52(7) 25_546 27_446
Sn12 Na1 Cd7 59.0(2) . 29_556
Na4 Na1 Cd7 100.33(6) 9 29_556
Na4 Na1 Cd7 58.54(9) 8_445 29_556
Na4 Na1 Cd7 150.80(13) 7_455 29_556
Cd2 Na1 Cd7 144.7(2) 26_566 29_556
Cd2 Na1 Cd7 116.43(11) 27_346 29_556
Cd2 Na1 Cd7 94.52(7) 25_546 29_556
Cd7 Na1 Cd7 51.09(9) 27_446 29_556
Sn12 Na1 Cd7 59.0(2) . 30_456
Na4 Na1 Cd7 58.53(9) 9 30_456
Na4 Na1 Cd7 150.80(13) 8_445 30_456
Na4 Na1 Cd7 100.33(6) 7_455 30_456
Cd2 Na1 Cd7 94.52(7) 26_566 30_456
Cd2 Na1 Cd7 144.7(2) 27_346 30_456
Cd2 Na1 Cd7 116.44(11) 25_546 30_456
Cd7 Na1 Cd7 50.48(9) 27_446 30_456
Cd7 Na1 Cd7 95.9(2) 29_556 30_456
Sn12 Na1 Cd7 59.0(2) . 26_456
Na4 Na1 Cd7 150.80(13) 9 26_456
Na4 Na1 Cd7 58.53(9) 8_445 26_456
Na4 Na1 Cd7 100.33(6) 7_455 26_456
Cd2 Na1 Cd7 144.7(2) 26_566 26_456
Cd2 Na1 Cd7 94.52(7) 27_346 26_456
Cd2 Na1 Cd7 116.44(11) 25_546 26_456
Cd7 Na1 Cd7 95.9(2) 27_446 26_456
Cd7 Na1 Cd7 50.48(9) 29_556 26_456
Cd7 Na1 Cd7 118.1(3) 30_456 26_456
Sn12 Na1 Cd7 59.0(2) . 25_556
Na4 Na1 Cd7 100.33(6) 9 25_556
Na4 Na1 Cd7 150.80(13) 8_445 25_556
Na4 Na1 Cd7 58.53(9) 7_455 25_556
Cd2 Na1 Cd7 94.52(7) 26_566 25_556
Cd2 Na1 Cd7 116.44(11) 27_346 25_556
Cd2 Na1 Cd7 144.7(2) 25_546 25_556
Cd7 Na1 Cd7 95.9(2) 27_446 25_556
Cd7 Na1 Cd7 118.1(3) 29_556 25_556
Cd7 Na1 Cd7 51.08(9) 30_456 25_556
Cd7 Na1 Cd7 95.9(2) 26_456 25_556
Cd9 Na2 Cd9 113.9(2) 21_646 23_646
Cd9 Na2 Cd6 119.47(10) 21_646 .
Cd9 Na2 Cd6 119.47(10) 23_646 .
Cd9 Na2 Sn5 97.14(11) 21_646 19_646
Cd9 Na2 Sn5 97.14(11) 23_646 19_646
Cd6 Na2 Sn5 51.26(9) . 19_646
Cd9 Na2 Sn8 53.89(4) 21_646 20_656
Cd9 Na2 Sn8 141.2(2) 23_646 20_656
Cd6 Na2 Sn8 94.62(11) . 20_656
Sn5 Na2 Sn8 119.76(10) 19_646 20_656
Cd9 Na2 Sn8 141.2(2) 21_646 21_546
Cd9 Na2 Sn8 53.89(4) 23_646 21_546
Cd6 Na2 Sn8 94.62(11) . 21_546
Sn5 Na2 Sn8 119.76(10) 19_646 21_546
Sn8 Na2 Sn8 109.5(2) 20_656 21_546
Cd9 Na2 Sn14 51.24(7) 21_646 4_655
Cd9 Na2 Sn14 92.01(14) 23_646 4_655
Cd6 Na2 Sn14 144.01(14) . 4_655
Sn5 Na2 Sn14 147.79(13) 19_646 4_655
Sn8 Na2 Sn14 50.49(6) 20_656 4_655
Sn8 Na2 Sn14 90.45(13) 21_546 4_655
Cd9 Na2 Sn14 92.01(14) 21_646 1_545
Cd9 Na2 Sn14 51.24(7) 23_646 1_545
Cd6 Na2 Sn14 144.01(14) . 1_545
Sn5 Na2 Sn14 147.79(12) 19_646 1_545
Sn8 Na2 Sn14 90.45(13) 20_656 1_545
Sn8 Na2 Sn14 50.49(6) 21_546 1_545
Sn14 Na2 Sn14 46.46(8) 4_655 1_545
Cd9 Na2 Cd1 95.99(5) 21_646 20_656
Cd9 Na2 Cd1 144.65(13) 23_646 20_656
Cd6 Na2 Cd1 51.78(8) . 20_656
Sn5 Na2 Cd1 97.39(14) 19_646 20_656
Sn8 Na2 Cd1 47.57(6) 20_656 20_656
Sn8 Na2 Cd1 91.04(13) 21_546 20_656
Sn14 Na2 Cd1 92.59(11) 4_655 20_656
Sn14 Na2 Cd1 112.3(2) 1_545 20_656
Cd9 Na2 Cd1 144.65(13) 21_646 21_546
Cd9 Na2 Cd1 95.99(5) 23_646 21_546
Cd6 Na2 Cd1 51.78(8) . 21_546
Sn5 Na2 Cd1 97.39(14) 19_646 21_546
Sn8 Na2 Cd1 91.04(13) 20_656 21_546
Sn8 Na2 Cd1 47.57(6) 21_546 21_546
Sn14 Na2 Cd1 112.3(2) 4_655 21_546
Sn14 Na2 Cd1 92.59(11) 1_545 21_546
Cd1 Na2 Cd1 50.21(8) 20_656 21_546
Cd9 Na2 Cd7 50.31(6) 21_646 21_546
Cd9 Na2 Cd7 94.31(13) 23_646 21_546
Cd6 Na2 Cd7 98.36(14) . 21_546
Sn5 Na2 Cd7 52.73(8) 19_646 21_546
Sn8 Na2 Cd7 98.70(5) 20_656 21_546
Sn8 Na2 Cd7 147.84(13) 21_546 21_546
Sn14 Na2 Cd7 95.94(11) 4_655 21_546
Sn14 Na2 Cd7 116.1(2) 1_545 21_546
Cd1 Na2 Cd7 119.99(9) 20_656 21_546
Cd1 Na2 Cd7 149.4(2) 21_546 21_546
Cd9 Na2 Cd7 94.31(13) 21_646 23_656
Cd9 Na2 Cd7 50.31(6) 23_646 23_656
Cd6 Na2 Cd7 98.36(14) . 23_656
Sn5 Na2 Cd7 52.73(8) 19_646 23_656
Sn8 Na2 Cd7 147.84(13) 20_656 23_656
Sn8 Na2 Cd7 98.70(5) 21_546 23_656
Sn14 Na2 Cd7 116.1(2) 4_655 23_656
Sn14 Na2 Cd7 95.94(11) 1_545 23_656
Cd1 Na2 Cd7 149.4(2) 20_656 23_656
Cd1 Na2 Cd7 119.98(9) 21_546 23_656
Cd7 Na2 Cd7 50.41(8) 21_546 23_656
Cd9 Na3 Cd9 112.0(2) 19_666 22_446
Cd9 Na3 Cd10 120.94(10) 19_666 25_545
Cd9 Na3 Cd10 120.94(10) 22_446 25_545
Cd9 Na3 Sn11 54.42(4) 19_666 9_554
Cd9 Na3 Sn11 139.2(2) 22_446 9_554
Cd10 Na3 Sn11 94.61(12) 25_545 9_554
Cd9 Na3 Sn11 139.2(2) 19_666 8_444
Cd9 Na3 Sn11 54.42(4) 22_446 8_444
Cd10 Na3 Sn11 94.61(12) 25_545 8_444
Sn11 Na3 Sn11 107.7(2) 9_554 8_444
Cd9 Na3 Cd7 50.44(6) 19_666 19_656
Cd9 Na3 Cd7 93.95(14) 22_446 19_656
Cd10 Na3 Cd7 99.86(15) 25_545 19_656
Sn11 Na3 Cd7 99.29(5) 9_554 19_656
Sn11 Na3 Cd7 148.12(13) 8_444 19_656
Cd9 Na3 Cd7 93.95(14) 19_666 22_546
Cd9 Na3 Cd7 50.44(6) 22_446 22_546
Cd10 Na3 Cd7 99.86(15) 25_545 22_546
Sn11 Na3 Cd7 148.12(13) 9_554 22_546
Sn11 Na3 Cd7 99.29(5) 8_444 22_546
Cd7 Na3 Cd7 50.40(8) 19_656 22_546
Cd9 Na3 Sn14 50.02(7) 19_666 25
Cd9 Na3 Sn14 90.14(14) 22_446 25
Cd10 Na3 Sn14 144.14(14) 25_545 25
Sn11 Na3 Sn14 50.56(7) 9_554 25
Sn11 Na3 Sn14 89.62(14) 8_444 25
Cd7 Na3 Sn14 94.86(12) 19_656 25
Cd7 Na3 Sn14 114.6(2) 22_546 25
Cd9 Na3 Sn14 90.14(14) 19_666 28_445
Cd9 Na3 Sn14 50.02(7) 22_446 28_445
Cd10 Na3 Sn14 144.13(14) 25_545 28_445
Sn11 Na3 Sn14 89.62(14) 9_554 28_445
Sn11 Na3 Sn14 50.56(7) 8_444 28_445
Cd7 Na3 Sn14 114.6(2) 19_656 28_445
Cd7 Na3 Sn14 94.86(12) 22_546 28_445
Sn14 Na3 Sn14 45.80(8) 25 28_445
Cd9 Na3 Cd4 96.83(6) 19_666 9_554
Cd9 Na3 Cd4 144.84(14) 22_446 9_554
Cd10 Na3 Cd4 50.84(9) 25_545 9_554
Sn11 Na3 Cd4 47.94(6) 9_554 9_554
Sn11 Na3 Cd4 90.61(13) 8_444 9_554
Cd7 Na3 Cd4 120.47(9) 19_656 9_554
Cd7 Na3 Cd4 150.0(2) 22_546 9_554
Sn14 Na3 Cd4 93.59(11) 25 9_554
Sn14 Na3 Cd4 113.0(2) 28_445 9_554
Cd9 Na3 Cd4 144.84(14) 19_666 8_444
Cd9 Na3 Cd4 96.83(6) 22_446 8_444
Cd10 Na3 Cd4 50.84(9) 25_545 8_444
Sn11 Na3 Cd4 90.61(13) 9_554 8_444
Sn11 Na3 Cd4 47.94(6) 8_444 8_444
Cd7 Na3 Cd4 150.0(2) 19_656 8_444
Cd7 Na3 Cd4 120.47(9) 22_546 8_444
Sn14 Na3 Cd4 113.0(2) 25 8_444
Sn14 Na3 Cd4 93.59(11) 28_445 8_444
Cd4 Na3 Cd4 49.84(9) 9_554 8_444
Cd9 Na3 Na6 60.06(8) 19_666 20_556
Cd9 Na3 Na6 154.1(2) 22_446 20_556
Cd10 Na3 Na6 60.88(12) 25_545 20_556
Sn11 Na3 Na6 59.32(8) 9_554 20_556
Sn11 Na3 Na6 148.5(2) 8_444 20_556
Cd7 Na3 Na6 61.52(9) 19_656 20_556
Cd7 Na3 Na6 104.0(2) 22_546 20_556
Sn14 Na3 Na6 99.51(9) 25 20_556
Sn14 Na3 Na6 145.27(14) 28_445 20_556
Cd4 Na3 Na6 58.96(10) 9_554 20_556
Cd4 Na3 Na6 101.3(2) 8_444 20_556
Cd10 Na4 Cd2 130.0(2) 25_545 20_666
Cd10 Na4 Cd2 130.0(2) 25_545 21_446
Cd2 Na4 Cd2 52.79(9) 20_666 21_446
Cd10 Na4 Cd7 107.08(15) 25_545 19_656
Cd2 Na4 Cd7 98.43(11) 20_666 19_656
Cd2 Na4 Cd7 122.4(2) 21_446 19_656
Cd10 Na4 Cd7 107.08(15) 25_545 22_546
Cd2 Na4 Cd7 122.4(2) 20_666 22_546
Cd2 Na4 Cd7 98.43(11) 21_446 22_546
Cd7 Na4 Cd7 51.97(9) 19_656 22_546
Cd10 Na4 Sn5 116.34(9) 25_545 20_666
Cd2 Na4 Sn5 51.00(6) 20_666 20_666
Cd2 Na4 Sn5 99.44(14) 21_446 20_666
Cd7 Na4 Sn5 53.65(6) 19_656 20_666
Cd7 Na4 Sn5 100.90(15) 22_546 20_666
Cd10 Na4 Sn5 116.34(9) 25_545 21_446
Cd2 Na4 Sn5 99.43(14) 20_666 21_446
Cd2 Na4 Sn5 51.00(6) 21_446 21_446
Cd7 Na4 Sn5 100.90(15) 19_656 21_446
Cd7 Na4 Sn5 53.65(6) 22_546 21_446
Sn5 Na4 Sn5 126.3(2) 20_666 21_446
Cd10 Na4 Na1 166.7(3) 25_545 13_544
Cd2 Na4 Na1 61.2(2) 20_666 13_544
Cd2 Na4 Na1 61.2(2) 21_446 13_544
Cd7 Na4 Na1 61.2(2) 19_656 13_544
Cd7 Na4 Na1 61.2(2) 22_546 13_544
Sn5 Na4 Na1 63.18(9) 20_666 13_544
Sn5 Na4 Na1 63.18(9) 21_446 13_544
Cd10 Na4 Sn3 87.73(15) 25_545 1_554
Cd2 Na4 Sn3 53.27(9) 20_666 1_554
Cd2 Na4 Sn3 53.27(9) 21_446 1_554
Cd7 Na4 Sn3 149.38(10) 19_656 1_554
Cd7 Na4 Sn3 149.38(10) 22_546 1_554
Sn5 Na4 Sn3 95.83(11) 20_666 1_554
Sn5 Na4 Sn3 95.83(11) 21_446 1_554
Na1 Na4 Sn3 105.6(2) 13_544 1_554
Cd10 Na4 Na6 60.39(10) 25_545 20_556
Cd2 Na4 Na6 100.12(7) 20_666 20_556
Cd2 Na4 Na6 152.41(13) 21_446 20_556
Cd7 Na4 Na6 60.29(9) 19_656 20_556
Cd7 Na4 Na6 101.8(2) 22_546 20_556
Sn5 Na4 Na6 58.49(7) 20_666 20_556
Sn5 Na4 Na6 154.6(2) 21_446 20_556
Na1 Na4 Na6 113.70(15) 13_544 20_556
Sn3 Na4 Na6 108.80(13) 1_554 20_556
Cd10 Na4 Na6 60.39(10) 25_545 24_556
Cd2 Na4 Na6 152.41(13) 20_666 24_556
Cd2 Na4 Na6 100.12(7) 21_446 24_556
Cd7 Na4 Na6 101.8(2) 19_656 24_556
Cd7 Na4 Na6 60.28(9) 22_546 24_556
Sn5 Na4 Na6 154.6(2) 20_666 24_556
Sn5 Na4 Na6 58.49(7) 21_446 24_556
Na1 Na4 Na6 113.70(15) 13_544 24_556
Sn3 Na4 Na6 108.80(13) 1_554 24_556
Na6 Na4 Na6 106.1(2) 20_556 24_556
Cd10 Na4 Na3 56.12(13) 25_545 .
Cd2 Na4 Na3 151.20(9) 20_666 .
Cd2 Na4 Na3 151.20(9) 21_446 .
Cd7 Na4 Na3 57.21(12) 19_656 .
Cd7 Na4 Na3 57.21(12) 22_546 .
Sn5 Na4 Na3 100.23(12) 20_666 .
Sn5 Na4 Na3 100.23(12) 21_446 .
Na1 Na4 Na3 110.5(3) 13_544 .
Sn3 Na4 Na3 143.8(2) 1_554 .
Na6 Na4 Na3 55.98(10) 20_556 .
Na6 Na4 Na3 55.98(10) 24_556 .
Cd9 Na5 Cd9 108.8(2) 5 3
Cd9 Na5 Cd9 55.25(5) 5 31_656
Cd9 Na5 Cd9 137.6(2) 3 31_656
Cd9 Na5 Cd9 137.6(2) 5 34_436
Cd9 Na5 Cd9 55.25(5) 3 34_436
Cd9 Na5 Cd9 107.2(2) 31_656 34_436
Cd9 Na5 Cd7 49.83(7) 5 5_545
Cd9 Na5 Cd7 93.0(2) 3 5_545
Cd9 Na5 Cd7 99.10(6) 31_656 5_545
Cd9 Na5 Cd7 148.0(2) 34_436 5_545
Cd9 Na5 Cd7 93.0(2) 5 3_655
Cd9 Na5 Cd7 49.83(7) 3 3_655
Cd9 Na5 Cd7 148.0(2) 31_656 3_655
Cd9 Na5 Cd7 99.10(6) 34_436 3_655
Cd7 Na5 Cd7 50.78(10) 5_545 3_655
Cd9 Na5 Na5 59.09(12) 5 32_656
Cd9 Na5 Na5 153.4(3) 3 32_656
Cd9 Na5 Na5 58.27(12) 31_656 32_656
Cd9 Na5 Na5 150.2(3) 34_436 32_656
Cd7 Na5 Na5 60.8(2) 5_545 32_656
Cd7 Na5 Na5 104.7(2) 3_655 32_656
Cd9 Na5 Na5 153.4(3) 5 33_436
Cd9 Na5 Na5 59.09(12) 3 33_436
Cd9 Na5 Na5 150.2(3) 31_656 33_436
Cd9 Na5 Na5 58.27(12) 34_436 33_436
Cd7 Na5 Na5 104.7(2) 5_545 33_436
Cd7 Na5 Na5 60.8(2) 3_655 33_436
Na5 Na5 Na5 119.96(2) 32_656 33_436
Cd9 Na5 Sn14 50.04(7) 5 19_656
Cd9 Na5 Sn14 89.37(14) 3 19_656
Cd9 Na5 Sn14 49.29(7) 31_656 19_656
Cd9 Na5 Sn14 88.44(14) 34_436 19_656
Cd7 Na5 Sn14 95.38(12) 5_545 19_656
Cd7 Na5 Sn14 115.3(2) 3_655 19_656
Na5 Na5 Sn14 97.13(4) 32_656 19_656
Na5 Na5 Sn14 142.80(4) 33_436 19_656
Cd9 Na5 Sn14 89.37(14) 5 22_546
Cd9 Na5 Sn14 50.04(7) 3 22_546
Cd9 Na5 Sn14 88.44(14) 31_656 22_546
Cd9 Na5 Sn14 49.29(7) 34_436 22_546
Cd7 Na5 Sn14 115.3(2) 5_545 22_546
Cd7 Na5 Sn14 95.38(12) 3_655 22_546
Na5 Na5 Sn14 142.80(4) 32_656 22_546
Na5 Na5 Sn14 97.13(4) 33_436 22_546
Sn14 Na5 Sn14 45.69(8) 19_656 22_546
Cd9 Na5 Cd7 98.69(6) 5 31_646
Cd9 Na5 Cd7 146.2(2) 3 31_646
Cd9 Na5 Cd7 49.21(7) 31_656 31_646
Cd9 Na5 Cd7 91.1(2) 34_436 31_646
Cd7 Na5 Cd7 120.16(9) 5_545 31_646
Cd7 Na5 Cd7 149.4(2) 3_655 31_646
Na5 Na5 Cd7 59.4(2) 32_656 31_646
Na5 Na5 Cd7 102.4(2) 33_436 31_646
Sn14 Na5 Cd7 93.62(12) 19_656 31_646
Sn14 Na5 Cd7 112.8(2) 22_546 31_646
Cd9 Na5 Cd7 146.2(2) 5 34_536
Cd9 Na5 Cd7 98.69(6) 3 34_536
Cd9 Na5 Cd7 91.1(2) 31_656 34_536
Cd9 Na5 Cd7 49.21(7) 34_436 34_536
Cd7 Na5 Cd7 149.4(2) 5_545 34_536
Cd7 Na5 Cd7 120.16(9) 3_655 34_536
Na5 Na5 Cd7 102.4(2) 32_656 34_536
Na5 Na5 Cd7 59.4(2) 33_436 34_536
Sn14 Na5 Cd7 112.8(2) 19_656 34_536
Sn14 Na5 Cd7 93.61(12) 22_546 34_536
Cd7 Na5 Cd7 49.44(9) 31_646 34_536
Cd9 Na6 Sn11 52.87(7) 3_565 32_556
Cd9 Na6 Cd10 112.01(12) 3_565 15_655
Sn11 Na6 Cd10 90.90(10) 32_556 15_655
Cd9 Na6 Cd6 110.90(12) 3_565 19_656
Sn11 Na6 Cd6 137.72(13) 32_556 19_656
Cd10 Na6 Cd6 129.01(13) 15_655 19_656
Cd9 Na6 Cd4 94.96(10) 3_565 32_556
Sn11 Na6 Cd4 48.05(6) 32_556 32_556
Cd10 Na6 Cd4 49.98(6) 15_655 32_556
Cd6 Na6 Cd4 147.30(14) 19_656 32_556
Cd9 Na6 Sn8 51.62(7) 3_565 2
Sn11 Na6 Sn8 47.72(6) 32_556 2
Cd10 Na6 Sn8 138.28(13) 15_655 2
Cd6 Na6 Sn8 90.59(10) 19_656 2
Cd4 Na6 Sn8 90.24(10) 32_556 2
Cd9 Na6 Sn5 91.31(10) 3_565 1_565
Sn11 Na6 Sn5 144.16(14) 32_556 1_565
Cd10 Na6 Sn5 103.90(11) 15_655 1_565
Cd6 Na6 Sn5 49.12(6) 19_656 1_565
Cd4 Na6 Sn5 153.46(13) 32_556 1_565
Sn8 Na6 Sn5 113.55(12) 2 1_565
Cd9 Na6 Cd1 91.86(11) 3_565 2
Sn11 Na6 Cd1 88.67(10) 32_556 2
Cd10 Na6 Cd1 149.38(14) 15_655 2
Cd6 Na6 Cd1 50.34(6) 19_656 2
Cd4 Na6 Cd1 111.49(11) 32_556 2
Sn8 Na6 Cd1 46.56(6) 2 2
Sn5 Na6 Cd1 94.01(10) 1_565 2
Cd9 Na6 Sn3 140.15(13) 3_565 2
Sn11 Na6 Sn3 111.27(11) 32_556 2
Cd10 Na6 Sn3 103.72(12) 15_655 2
Cd6 Na6 Sn3 52.59(6) 19_656 2
Cd4 Na6 Sn3 94.72(10) 32_556 2
Sn8 Na6 Sn3 89.80(10) 2 2
Sn5 Na6 Sn3 96.86(10) 1_565 2
Cd1 Na6 Sn3 48.80(6) 2 2
Cd9 Na6 Na3 55.93(11) 3_565 21_556
Sn11 Na6 Na3 58.31(11) 32_556 21_556
Cd10 Na6 Na3 56.09(11) 15_655 21_556
Cd6 Na6 Na3 151.8(2) 19_656 21_556
Cd4 Na6 Na3 60.25(11) 32_556 21_556
Sn8 Na6 Na3 96.42(14) 2 21_556
Sn5 Na6 Na3 103.53(14) 1_565 21_556
Cd1 Na6 Na3 143.0(2) 2 21_556
Sn3 Na6 Na3 154.1(2) 2 21_556
Cd9 Na6 Cd7 48.33(6) 3_565 3_665
Sn11 Na6 Cd7 96.19(11) 32_556 3_665
Cd10 Na6 Cd7 94.23(10) 15_655 3_665
Cd6 Na6 Cd7 94.23(10) 19_656 3_665
Cd4 Na6 Cd7 118.23(12) 32_556 3_665
Sn8 Na6 Cd7 95.32(11) 2 3_665
Sn5 Na6 Cd7 50.95(6) 1_565 3_665
Cd1 Na6 Cd7 116.25(12) 2 3_665
Sn3 Na6 Cd7 146.55(12) 2 3_665
Na3 Na6 Cd7 57.99(12) 21_556 3_665
Cd9 Na6 Cd13 143.52(13) 3_565 2
Sn11 Na6 Cd13 91.50(10) 32_556 2
Cd10 Na6 Cd13 54.26(7) 15_655 2
Cd6 Na6 Cd13 100.93(11) 19_656 2
Cd4 Na6 Cd13 49.32(6) 32_556 2
Sn8 Na6 Cd13 112.66(11) 2 2
Sn5 Na6 Cd13 123.70(13) 1_565 2
Cd1 Na6 Cd13 95.15(10) 2 2
Sn3 Na6 Cd13 53.30(7) 2 2
Na3 Na6 Cd13 101.45(14) 21_556 2
Cd7 Na6 Cd13 147.74(13) 3_665 2
Sn8 Na7 Sn8 116.40(11) 9_554 8_444
Sn8 Na7 Sn8 116.40(11) 9_554 7_454
Sn8 Na7 Sn8 116.40(11) 8_444 7_454
Sn8 Na7 Sn14 52.54(4) 9_554 25
Sn8 Na7 Sn14 94.92(7) 8_444 25
Sn8 Na7 Sn14 146.1(2) 7_454 25
Sn8 Na7 Sn14 94.92(7) 9_554 28_445
Sn8 Na7 Sn14 52.54(4) 8_444 28_445
Sn8 Na7 Sn14 146.1(2) 7_454 28_445
Sn14 Na7 Sn14 48.19(8) 25 28_445
Sn8 Na7 Sn14 52.54(4) 9_554 29
Sn8 Na7 Sn14 146.1(2) 8_444 29
Sn8 Na7 Sn14 94.92(7) 7_454 29
Sn14 Na7 Sn14 51.90(9) 25 29
Sn14 Na7 Sn14 94.2(2) 28_445 29
Sn8 Na7 Sn14 146.1(2) 9_554 27_445
Sn8 Na7 Sn14 52.54(4) 8_444 27_445
Sn8 Na7 Sn14 94.92(7) 7_454 27_445
Sn14 Na7 Sn14 94.2(2) 25 27_445
Sn14 Na7 Sn14 51.90(9) 28_445 27_445
Sn14 Na7 Sn14 115.5(3) 29 27_445
Sn8 Na7 Sn14 94.92(7) 9_554 26_455
Sn8 Na7 Sn14 146.1(2) 8_444 26_455
Sn8 Na7 Sn14 52.54(4) 7_454 26_455
Sn14 Na7 Sn14 94.2(2) 25 26_455
Sn14 Na7 Sn14 115.5(3) 28_445 26_455
Sn14 Na7 Sn14 48.19(8) 29 26_455
Sn14 Na7 Sn14 94.2(2) 27_445 26_455
Sn8 Na7 Sn14 146.1(2) 9_554 30_455
Sn8 Na7 Sn14 94.92(7) 8_444 30_455
Sn8 Na7 Sn14 52.54(4) 7_454 30_455
Sn14 Na7 Sn14 115.5(3) 25 30_455
Sn14 Na7 Sn14 94.2(2) 28_445 30_455
Sn14 Na7 Sn14 94.2(2) 29 30_455
Sn14 Na7 Sn14 48.19(8) 27_445 30_455
Sn14 Na7 Sn14 51.90(9) 26_455 30_455
Sn8 Na7 Cd1 49.01(9) 9_554 9_554
Sn8 Na7 Cd1 94.5(2) 8_444 9_554
Sn8 Na7 Cd1 94.5(2) 7_454 9_554
Sn14 Na7 Cd1 95.80(7) 25 9_554
Sn14 Na7 Cd1 116.98(9) 28_445 9_554
Sn14 Na7 Cd1 95.80(7) 29 9_554
Sn14 Na7 Cd1 146.3(2) 27_445 9_554
Sn14 Na7 Cd1 116.98(9) 26_455 9_554
Sn14 Na7 Cd1 146.3(2) 30_455 9_554
Sn8 Na7 Cd1 94.5(2) 9_554 8_444
Sn8 Na7 Cd1 49.01(9) 8_444 8_444
Sn8 Na7 Cd1 94.5(2) 7_454 8_444
Sn14 Na7 Cd1 116.98(9) 25 8_444
Sn14 Na7 Cd1 95.80(7) 28_445 8_444
Sn14 Na7 Cd1 146.3(2) 29 8_444
Sn14 Na7 Cd1 95.80(7) 27_445 8_444
Sn14 Na7 Cd1 146.3(2) 26_455 8_444
Sn14 Na7 Cd1 116.98(9) 30_455 8_444
Cd1 Na7 Cd1 51.18(14) 9_554 8_444
Sn8 Na7 Cd1 94.5(2) 9_554 7_454
Sn8 Na7 Cd1 94.5(2) 8_444 7_454
Sn8 Na7 Cd1 49.01(9) 7_454 7_454
Sn14 Na7 Cd1 146.3(2) 25 7_454
Sn14 Na7 Cd1 146.3(2) 28_445 7_454
Sn14 Na7 Cd1 116.98(9) 29 7_454
Sn14 Na7 Cd1 116.98(9) 27_445 7_454
Sn14 Na7 Cd1 95.80(7) 26_455 7_454
Sn14 Na7 Cd1 95.80(7) 30_455 7_454
Cd1 Na7 Cd1 51.18(14) 9_554 7_454
Cd1 Na7 Cd1 51.18(14) 8_444 7_454
Sn11 Na8 Sn11 116.98(11) 7_454 9_554
Sn11 Na8 Sn11 116.98(11) 7_454 8_444
Sn11 Na8 Sn11 116.98(11) 9_554 8_444
Sn11 Na8 Sn14 144.6(2) 7_454 25
Sn11 Na8 Sn14 52.88(4) 9_554 25
Sn11 Na8 Sn14 94.65(8) 8_444 25
Sn11 Na8 Sn14 144.6(2) 7_454 28_445
Sn11 Na8 Sn14 94.65(8) 9_554 28_445
Sn11 Na8 Sn14 52.88(4) 8_444 28_445
Sn14 Na8 Sn14 47.34(9) 25 28_445
Sn11 Na8 Sn14 94.65(8) 7_454 29
Sn11 Na8 Sn14 52.88(4) 9_554 29
Sn11 Na8 Sn14 144.6(2) 8_444 29
Sn14 Na8 Sn14 50.98(9) 25 29
Sn14 Na8 Sn14 92.2(2) 28_445 29
Sn11 Na8 Sn14 94.65(8) 7_454 27_445
Sn11 Na8 Sn14 144.6(2) 9_554 27_445
Sn11 Na8 Sn14 52.88(4) 8_444 27_445
Sn14 Na8 Sn14 92.2(2) 25 27_445
Sn14 Na8 Sn14 50.98(9) 28_445 27_445
Sn14 Na8 Sn14 112.6(3) 29 27_445
Sn11 Na8 Sn14 52.88(4) 7_454 26_455
Sn11 Na8 Sn14 94.65(8) 9_554 26_455
Sn11 Na8 Sn14 144.6(2) 8_444 26_455
Sn14 Na8 Sn14 92.2(2) 25 26_455
Sn14 Na8 Sn14 112.6(3) 28_445 26_455
Sn14 Na8 Sn14 47.34(9) 29 26_455
Sn14 Na8 Sn14 92.2(2) 27_445 26_455
Sn11 Na8 Sn14 52.88(4) 7_454 30_455
Sn11 Na8 Sn14 144.6(2) 9_554 30_455
Sn11 Na8 Sn14 94.65(8) 8_444 30_455
Sn14 Na8 Sn14 112.6(3) 25 30_455
Sn14 Na8 Sn14 92.2(2) 28_445 30_455
Sn14 Na8 Sn14 92.2(2) 29 30_455
Sn14 Na8 Sn14 47.34(9) 27_445 30_455
Sn14 Na8 Sn14 50.98(9) 26_455 30_455
Sn11 Na8 Cd4 49.93(10) 7_454 7_454
Sn11 Na8 Cd4 95.4(2) 9_554 7_454
Sn11 Na8 Cd4 95.4(2) 8_444 7_454
Sn14 Na8 Cd4 147.6(2) 25 7_454
Sn14 Na8 Cd4 147.6(2) 28_445 7_454
Sn14 Na8 Cd4 118.19(9) 29 7_454
Sn14 Na8 Cd4 118.19(9) 27_445 7_454
Sn14 Na8 Cd4 97.19(7) 26_455 7_454
Sn14 Na8 Cd4 97.19(7) 30_455 7_454
Sn11 Na8 Cd4 95.4(2) 7_454 9_554
Sn11 Na8 Cd4 49.93(10) 9_554 9_554
Sn11 Na8 Cd4 95.4(2) 8_444 9_554
Sn14 Na8 Cd4 97.19(7) 25 9_554
Sn14 Na8 Cd4 118.19(9) 28_445 9_554
Sn14 Na8 Cd4 97.19(7) 29 9_554
Sn14 Na8 Cd4 147.6(2) 27_445 9_554
Sn14 Na8 Cd4 118.19(9) 26_455 9_554
Sn14 Na8 Cd4 147.6(2) 30_455 9_554
Cd4 Na8 Cd4 51.24(14) 7_454 9_554
Sn11 Na8 Cd4 95.4(2) 7_454 8_444
Sn11 Na8 Cd4 95.4(2) 9_554 8_444
Sn11 Na8 Cd4 49.93(10) 8_444 8_444
Sn14 Na8 Cd4 118.19(9) 25 8_444
Sn14 Na8 Cd4 97.19(7) 28_445 8_444
Sn14 Na8 Cd4 147.6(2) 29 8_444
Sn14 Na8 Cd4 97.19(7) 27_445 8_444
Sn14 Na8 Cd4 147.6(2) 26_455 8_444
Sn14 Na8 Cd4 118.19(9) 30_455 8_444
Cd4 Na8 Cd4 51.24(14) 7_454 8_444
Cd4 Na8 Cd4 51.24(14) 9_554 8_444
Cd13 Na9 Cd13 67.13(3) 2_554 19_556
Cd13 Na9 Cd13 67.13(3) 2_554 21_556
Cd13 Na9 Cd13 112.87(3) 19_556 21_556
Cd13 Na9 Cd13 112.87(3) 2_554 3_554
Cd13 Na9 Cd13 67.13(3) 19_556 3_554
Cd13 Na9 Cd13 180.0 21_556 3_554
Cd13 Na9 Cd13 180.0 2_554 20_556
Cd13 Na9 Cd13 112.87(3) 19_556 20_556
Cd13 Na9 Cd13 112.87(3) 21_556 20_556
Cd13 Na9 Cd13 67.13(3) 3_554 20_556
Cd13 Na9 Cd13 112.87(3) 2_554 1_554
Cd13 Na9 Cd13 180.0 19_556 1_554
Cd13 Na9 Cd13 67.13(3) 21_556 1_554
Cd13 Na9 Cd13 112.87(3) 3_554 1_554
Cd13 Na9 Cd13 67.13(3) 20_556 1_554
Cd13 Na9 Cd10 50.65(3) 2_554 26_565
Cd13 Na9 Cd10 56.60(2) 19_556 26_565
Cd13 Na9 Cd10 56.60(2) 21_556 26_565
Cd13 Na9 Cd10 123.40(2) 3_554 26_565
Cd13 Na9 Cd10 129.35(3) 20_556 26_565
Cd13 Na9 Cd10 123.40(2) 1_554 26_565
Cd13 Na9 Cd10 56.60(2) 2_554 13_454
Cd13 Na9 Cd10 50.65(3) 19_556 13_454
Cd13 Na9 Cd10 123.40(2) 21_556 13_454
Cd13 Na9 Cd10 56.60(2) 3_554 13_454
Cd13 Na9 Cd10 123.40(2) 20_556 13_454
Cd13 Na9 Cd10 129.35(3) 1_554 13_454
Cd10 Na9 Cd10 89.39(2) 26_565 13_454
Cd13 Na9 Cd10 56.60(2) 2_554 15_654
Cd13 Na9 Cd10 123.40(2) 19_556 15_654
Cd13 Na9 Cd10 50.65(3) 21_556 15_654
Cd13 Na9 Cd10 129.35(3) 3_554 15_654
Cd13 Na9 Cd10 123.40(2) 20_556 15_654
Cd13 Na9 Cd10 56.60(2) 1_554 15_654
Cd10 Na9 Cd10 89.39(2) 26_565 15_654
Cd10 Na9 Cd10 90.61(2) 13_454 15_654
Cd13 Na9 Cd10 123.40(2) 2_554 27_345
Cd13 Na9 Cd10 56.60(2) 19_556 27_345
Cd13 Na9 Cd10 129.35(3) 21_556 27_345
Cd13 Na9 Cd10 50.65(3) 3_554 27_345
Cd13 Na9 Cd10 56.60(2) 20_556 27_345
Cd13 Na9 Cd10 123.40(2) 1_554 27_345
Cd10 Na9 Cd10 90.61(2) 26_565 27_345
Cd10 Na9 Cd10 89.39(2) 13_454 27_345
Cd10 Na9 Cd10 180.0 15_654 27_345
Cd13 Na9 Cd10 129.35(3) 2_554 14_434
Cd13 Na9 Cd10 123.40(2) 19_556 14_434
Cd13 Na9 Cd10 123.40(2) 21_556 14_434
Cd13 Na9 Cd10 56.60(2) 3_554 14_434
Cd13 Na9 Cd10 50.65(3) 20_556 14_434
Cd13 Na9 Cd10 56.60(2) 1_554 14_434
Cd10 Na9 Cd10 180.0 26_565 14_434
Cd10 Na9 Cd10 90.61(2) 13_454 14_434
Cd10 Na9 Cd10 90.61(2) 15_654 14_434
Cd10 Na9 Cd10 89.39(2) 27_345 14_434
Cd13 Na9 Cd10 123.40(2) 2_554 25_545
Cd13 Na9 Cd10 129.35(3) 19_556 25_545
Cd13 Na9 Cd10 56.60(2) 21_556 25_545
Cd13 Na9 Cd10 123.40(2) 3_554 25_545
Cd13 Na9 Cd10 56.60(2) 20_556 25_545
Cd13 Na9 Cd10 50.65(3) 1_554 25_545
Cd10 Na9 Cd10 90.61(2) 26_565 25_545
Cd10 Na9 Cd10 180.0 13_454 25_545
Cd10 Na9 Cd10 89.39(2) 15_654 25_545
Cd10 Na9 Cd10 90.61(2) 27_345 25_545
Cd10 Na9 Cd10 89.39(2) 14_434 25_545
Sn3 Na10 Sn3 160.5(3) 21_556 1_554
Sn3 Na10 Cd6 140.3(2) 21_556 20_665
Sn3 Na10 Cd6 55.30(4) 1_554 20_665
Sn3 Na10 Cd6 55.30(4) 21_556 2_545
Sn3 Na10 Cd6 140.3(2) 1_554 2_545
Cd6 Na10 Cd6 107.5(2) 20_665 2_545
Sn3 Na10 Cd2 52.11(4) 21_556 2_544
Sn3 Na10 Cd2 143.3(2) 1_554 2_544
Cd6 Na10 Cd2 88.70(15) 20_665 2_544
Cd6 Na10 Cd2 50.61(7) 2_545 2_544
Sn3 Na10 Cd2 143.3(2) 21_556 20_666
Sn3 Na10 Cd2 52.11(4) 1_554 20_666
Cd6 Na10 Cd2 50.61(7) 20_665 20_666
Cd6 Na10 Cd2 88.70(15) 2_545 20_666
Cd2 Na10 Cd2 112.4(2) 2_544 20_666
Sn3 Na10 Sn5 93.10(6) 21_556 2_544
Sn3 Na10 Sn5 97.42(6) 1_554 2_544
Cd6 Na10 Sn5 48.70(7) 20_665 2_544
Cd6 Na10 Sn5 91.13(15) 2_545 2_544
Cd2 Na10 Sn5 47.21(6) 2_544 2_544
Cd2 Na10 Sn5 94.41(15) 20_666 2_544
Sn3 Na10 Sn5 97.42(6) 21_556 20_666
Sn3 Na10 Sn5 93.10(6) 1_554 20_666
Cd6 Na10 Sn5 91.13(15) 20_665 20_666
Cd6 Na10 Sn5 48.70(7) 2_545 20_666
Cd2 Na10 Sn5 94.41(15) 2_544 20_666
Cd2 Na10 Sn5 47.21(6) 20_666 20_666
Sn5 Na10 Sn5 114.4(2) 2_544 20_666
Sn3 Na10 Na6 60.42(8) 21_556 20_556
Sn3 Na10 Na6 113.49(11) 1_554 20_556
Cd6 Na10 Na6 147.3(2) 20_665 20_556
Cd6 Na10 Na6 59.33(7) 2_545 20_556
Cd2 Na10 Na6 100.63(8) 2_544 20_556
Cd2 Na10 Na6 97.34(8) 20_666 20_556
Sn5 Na10 Na6 147.73(13) 2_544 20_556
Sn5 Na10 Na6 57.22(7) 20_666 20_556
Sn3 Na10 Na6 113.50(11) 21_556 5_554
Sn3 Na10 Na6 60.42(8) 1_554 5_554
Cd6 Na10 Na6 59.33(7) 20_665 5_554
Cd6 Na10 Na6 147.3(2) 2_545 5_554
Cd2 Na10 Na6 97.34(8) 2_544 5_554
Cd2 Na10 Na6 100.63(8) 20_666 5_554
Sn5 Na10 Na6 57.22(7) 2_544 5_554
Sn5 Na10 Na6 147.72(13) 20_666 5_554
Na6 Na10 Na6 147.4(3) 20_556 5_554
Sn3 Na10 Cd13 53.02(8) 21_556 21_556
Sn3 Na10 Cd13 107.6(2) 1_554 21_556
Cd6 Na10 Cd13 150.82(15) 20_665 21_556
Cd6 Na10 Cd13 99.89(6) 2_545 21_556
Cd2 Na10 Cd13 101.52(6) 2_544 21_556
Cd2 Na10 Cd13 141.58(12) 20_666 21_556
Sn5 Na10 Cd13 122.49(8) 2_544 21_556
Sn5 Na10 Cd13 114.88(7) 20_666 21_556
Na6 Na10 Cd13 57.86(11) 20_556 21_556
Na6 Na10 Cd13 92.1(2) 5_554 21_556
Sn3 Na10 Cd13 107.6(2) 21_556 1_554
Sn3 Na10 Cd13 53.02(8) 1_554 1_554
Cd6 Na10 Cd13 99.89(6) 20_665 1_554
Cd6 Na10 Cd13 150.83(15) 2_545 1_554
Cd2 Na10 Cd13 141.58(12) 2_544 1_554
Cd2 Na10 Cd13 101.52(6) 20_666 1_554
Sn5 Na10 Cd13 114.88(7) 2_544 1_554
Sn5 Na10 Cd13 122.49(8) 20_666 1_554
Na6 Na10 Cd13 92.1(2) 20_556 1_554
Na6 Na10 Cd13 57.86(11) 5_554 1_554
Cd13 Na10 Cd13 55.74(12) 21_556 1_554

loop_
_geom_bond_atom_site_label_1
_geom_bond_atom_site_label_2
_geom_bond_distance
_geom_bond_site_symmetry_2
Cd1 Sn8 2.7911(14) .
Cd1 Sn3 2.9314(15) .
Cd1 Cd1 2.961(2) 3_655
Cd1 Cd1 2.961(2) 2_545
Cd1 Cd6 2.9946(11) 20_666
Cd1 Cd6 2.9946(11) 21_446
Cd1 Na7 3.429(9) 13_545
Cd1 Na2 3.490(5) 20_666
Cd1 Na2 3.490(5) 21_446
Cd1 Na6 3.539(4) 5
Cd1 Na6 3.539(4) 3
Cd2 Sn5 2.9090(14) .
Cd2 Cd2 2.967(2) 3_755
Cd2 Cd2 2.967(2) 2_535
Cd2 Cd6 2.979(2) 1_556
Cd2 Sn3 3.0593(10) 20_657
Cd2 Sn3 3.0594(10) 21_547
Cd2 Na4 3.337(5) 20_656
Cd2 Na4 3.337(5) 21_546
Cd2 Na1 3.453(10) 25_546
Cd2 Na10 3.583(5) 3_656
Cd2 Na10 3.583(5) 21_546
Sn3 Cd2 3.0595(10) 20_667
Sn3 Cd2 3.0595(10) 21_447
Sn3 Cd6 3.1274(8) 20_666
Sn3 Cd6 3.1275(8) 21_446
Sn3 Cd13 3.218(2) .
Sn3 Na10 3.368(2) 1_556
Sn3 Na10 3.368(2) 20_556
Sn3 Na4 3.481(6) 1_556
Sn3 Na6 3.557(4) 5
Sn3 Na6 3.557(4) 3
Cd4 Sn11 2.8382(14) .
Cd4 Cd10 2.9589(10) 20_666
Cd4 Cd10 2.9590(10) 21_446
Cd4 Cd13 2.973(2) 31_546
Cd4 Cd4 2.993(2) 3_655
Cd4 Cd4 2.993(2) 2_545
Cd4 Na8 3.461(9) 13_545
Cd4 Na6 3.505(4) 33_546
Cd4 Na6 3.505(4) 35_546
Cd4 Na3 3.552(5) 14_545
Cd4 Na3 3.552(5) 15_545
Sn5 Cd6 2.9201(13) 19_646
Sn5 Cd7 3.0679(12) 5_545
Sn5 Cd7 3.0680(12) 3_655
Sn5 Na2 3.386(6) 19_646
Sn5 Na4 3.417(3) 20_656
Sn5 Na4 3.417(3) 21_546
Sn5 Na6 3.524(4) 4_655
Sn5 Na6 3.524(4) 1_545
Sn5 Na1 3.593(2) 25_546
Sn5 Na10 3.678(5) 3_656
Sn5 Na10 3.678(5) 21_546
Cd6 Sn5 2.9201(13) 19_646
Cd6 Cd2 2.979(2) 1_554
Cd6 Cd1 2.9948(11) 20_656
Cd6 Cd1 2.9948(10) 21_546
Cd6 Sn3 3.1275(8) 20_656
Cd6 Sn3 3.1275(8) 21_546
Cd6 Na2 3.364(6) .
Cd6 Na10 3.371(5) 3_655
Cd6 Na10 3.371(5) 21_545
Cd6 Na6 3.501(4) 19_656
Cd6 Na6 3.501(4) 22_546
Cd7 Cd9 2.8891(9) 1_545
Cd7 Cd7 2.9623(13) 4_665
Cd7 Cd7 2.9954(13) 6_655
Cd7 Sn5 3.0680(12) 2_545
Cd7 Sn12 3.3793(14) 25_556
Cd7 Na4 3.381(6) 19_656
Cd7 Na1 3.473(6) 25_556
Cd7 Na3 3.479(5) 19_656
Cd7 Na5 3.493(6) 2_545
Cd7 Na2 3.517(5) 20_666
Cd7 Na5 3.542(6) 31_646
Cd7 Na6 3.606(4) 2_655
Sn8 Sn11 2.8279(13) 31_546
Sn8 Sn14 2.9475(12) 20_556
Sn8 Sn14 2.9475(12) 24_556
Sn8 Cd9 3.0338(8) 6_545
Sn8 Cd9 3.0338(8) 2_655
Sn8 Na7 3.295(2) 13_545
Sn8 Na2 3.429(3) 20_666
Sn8 Na2 3.429(3) 21_446
Sn8 Na6 3.524(5) 5
Sn8 Na6 3.524(4) 3
Cd9 Cd7 2.8890(9) 1_565
Cd9 Sn14 2.8908(9) 13
Cd9 Sn14 2.9206(10) 23_666
Cd9 Sn8 3.0338(8) 3_665
Cd9 Sn11 3.0750(8) 33_556
Cd9 Cd9 3.129(2) 35_656
Cd9 Na2 3.257(3) 20_676
Cd9 Na3 3.290(3) 19_666
Cd9 Na5 3.359(4) 2
Cd9 Na5 3.388(4) 31_656
Cd9 Na6 3.442(5) 2_665
Cd10 Cd13 2.934(2) 25_546
Cd10 Cd4 2.9589(10) 20_656
Cd10 Cd4 2.9589(10) 21_546
Cd10 Na4 3.090(6) 25_545
Cd10 Cd13 3.2467(12) 8_544
Cd10 Cd13 3.2467(12) 9_544
Cd10 Na3 3.324(6) 25_545
Cd10 Na6 3.499(4) 12_544
Cd10 Na6 3.499(4) 8_544
Cd10 Na9 3.6026(10) 7_545
Sn11 Sn8 2.8278(13) 31_546
Sn11 Sn14 2.9729(11) 20_556
Sn11 Sn14 2.9729(11) 24_556
Sn11 Cd9 3.0750(8) 32_446
Sn11 Cd9 3.0751(8) 36_556
Sn11 Na8 3.248(2) 13_545
Sn11 Na3 3.429(4) 14_545
Sn11 Na3 3.429(4) 15_545
Sn11 Na6 3.466(4) 33_546
Sn11 Na6 3.466(4) 35_546
Sn12 Sn12 2.906(5) 19_556
Sn12 Cd7 3.3791(14) 27_446
Sn12 Cd7 3.3792(14) 29_556
Sn12 Cd7 3.3792(14) 30_456
Sn12 Cd7 3.3792(14) 26_456
Sn12 Cd7 3.3792(14) 25_556
Sn12 Cd7 3.3792(14) 28_446
Sn12 Na1 3.382(11) .
Cd13 Cd10 2.934(2) 25_546
Cd13 Cd4 2.973(2) 31_546
Cd13 Na9 3.206(2) 1_556
Cd13 Cd10 3.2466(12) 15_655
Cd13 Cd10 3.2467(12) 14_435
Cd13 Na6 3.617(5) 5
Cd13 Na6 3.617(5) 3
Cd13 Na10 3.793(7) 1_556
Cd13 Na10 3.793(7) 20_556
Sn14 Sn14 2.7460(12) 4_665
Sn14 Cd9 2.8907(9) 7_444
Sn14 Cd9 2.9207(9) 23_656
Sn14 Sn14 2.9434(12) 5
Sn14 Sn8 2.9475(11) 21_556
Sn14 Sn11 2.9727(11) 21_556
Sn14 Na7 3.363(5) 25
Sn14 Na8 3.420(6) 25
Sn14 Na2 3.481(6) 1_565
Sn14 Na3 3.528(6) 25
Sn14 Na5 3.536(6) 19_656
Na1 Na4 3.441(7) 9
Na1 Na4 3.441(7) 8_445
Na1 Na4 3.442(7) 7_455
Na1 Cd2 3.453(10) 26_566
Na1 Cd2 3.453(10) 27_346
Na1 Cd2 3.453(10) 25_546
Na1 Cd7 3.473(6) 27_446
Na1 Cd7 3.473(6) 29_556
Na1 Cd7 3.473(6) 30_456
Na1 Cd7 3.473(6) 26_456
Na1 Cd7 3.473(6) 25_556
Na2 Cd9 3.257(3) 21_646
Na2 Cd9 3.257(3) 23_646
Na2 Sn5 3.387(6) 19_646
Na2 Sn8 3.429(3) 20_656
Na2 Sn8 3.429(3) 21_546
Na2 Sn14 3.481(6) 4_655
Na2 Sn14 3.481(6) 1_545
Na2 Cd1 3.490(5) 20_656
Na2 Cd1 3.490(5) 21_546
Na2 Cd7 3.517(5) 21_546
Na2 Cd7 3.517(5) 23_656
Na3 Cd9 3.290(3) 19_666
Na3 Cd9 3.290(3) 22_446
Na3 Cd10 3.324(6) 25_545
Na3 Sn11 3.429(3) 9_554
Na3 Sn11 3.429(3) 8_444
Na3 Cd7 3.479(5) 19_656
Na3 Cd7 3.479(5) 22_546
Na3 Sn14 3.529(6) 25
Na3 Sn14 3.529(6) 28_445
Na3 Cd4 3.552(5) 9_554
Na3 Cd4 3.552(5) 8_444
Na3 Na6 3.571(5) 20_556
Na4 Cd10 3.090(6) 25_545
Na4 Cd2 3.337(5) 20_666
Na4 Cd2 3.337(5) 21_446
Na4 Cd7 3.381(6) 19_656
Na4 Cd7 3.381(6) 22_546
Na4 Sn5 3.417(3) 20_666
Na4 Sn5 3.417(3) 21_446
Na4 Na1 3.442(7) 13_544
Na4 Sn3 3.481(6) 1_554
Na4 Na6 3.769(5) 20_556
Na4 Na6 3.769(5) 24_556
Na5 Cd9 3.359(4) 5
Na5 Cd9 3.359(4) 3
Na5 Cd9 3.388(4) 31_656
Na5 Cd9 3.388(4) 34_436
Na5 Cd7 3.493(6) 5_545
Na5 Cd7 3.493(6) 3_655
Na5 Na5 3.508(6) 32_656
Na5 Na5 3.508(6) 33_436
Na5 Sn14 3.536(6) 19_656
Na5 Sn14 3.536(6) 22_546
Na5 Cd7 3.542(6) 31_646
Na5 Cd7 3.542(6) 34_536
Na6 Cd9 3.442(5) 3_565
Na6 Sn11 3.466(4) 32_556
Na6 Cd10 3.500(4) 15_655
Na6 Cd6 3.501(4) 19_656
Na6 Cd4 3.505(4) 32_556
Na6 Sn8 3.524(4) 2
Na6 Sn5 3.524(4) 1_565
Na6 Cd1 3.539(4) 2
Na6 Sn3 3.558(4) 2
Na6 Na3 3.571(5) 21_556
Na6 Cd7 3.606(4) 3_665
Na6 Cd13 3.617(5) 2
Na7 Sn8 3.294(2) 9_554
Na7 Sn8 3.294(2) 8_444
Na7 Sn8 3.294(2) 7_454
Na7 Sn14 3.363(5) 25
Na7 Sn14 3.363(5) 28_445
Na7 Sn14 3.363(5) 29
Na7 Sn14 3.363(5) 27_445
Na7 Sn14 3.363(5) 26_455
Na7 Sn14 3.363(5) 30_455
Na7 Cd1 3.428(9) 9_554
Na7 Cd1 3.428(9) 8_444
Na7 Cd1 3.428(9) 7_454
Na8 Sn11 3.248(2) 7_454
Na8 Sn11 3.248(2) 9_554
Na8 Sn11 3.248(2) 8_444
Na8 Sn14 3.420(6) 25
Na8 Sn14 3.420(6) 28_445
Na8 Sn14 3.420(6) 29
Na8 Sn14 3.420(6) 27_445
Na8 Sn14 3.420(6) 26_455
Na8 Sn14 3.420(6) 30_455
Na8 Cd4 3.461(9) 7_454
Na8 Cd4 3.461(9) 9_554
Na8 Cd4 3.461(9) 8_444
Na9 Cd13 3.206(2) 2_554
Na9 Cd13 3.206(2) 19_556
Na9 Cd13 3.206(2) 21_556
Na9 Cd13 3.206(2) 3_554
Na9 Cd13 3.206(2) 20_556
Na9 Cd13 3.206(2) 1_554
Na9 Cd10 3.6025(10) 26_565
Na9 Cd10 3.6025(10) 13_454
Na9 Cd10 3.6025(10) 15_654
Na9 Cd10 3.6025(10) 27_345
Na9 Cd10 3.6026(10) 14_434
Na9 Cd10 3.6026(10) 25_545
Na10 Sn3 3.3677(14) 21_556
Na10 Sn3 3.3678(14) 1_554
Na10 Cd6 3.372(5) 20_665
Na10 Cd6 3.372(5) 2_545
Na10 Cd2 3.583(4) 2_544
Na10 Cd2 3.583(4) 20_666
Na10 Sn5 3.678(4) 2_544
Na10 Sn5 3.678(4) 20_666
Na10 Na6 3.682(5) 20_556
Na10 Na6 3.682(5) 5_554
Na10 Cd13 3.793(7) 21_556
Na10 Cd13 3.793(7) 1_554
